data_4518048
loop_
_publ_author_name
'Guo, Meng-Yue'
'Li, Peng'
'Yang, Shuai-Liang'
'Bu, Ran'
'Piao, Xian-Qing'
'Gao, En-Qing'

_publ_section_title
;
 Distinct and Selective Amine- and Anion-Responsive Behaviors of an
 Electron-Deficient and Anion-Exchangeable Metal-Organic Framework.
;
_journal_issue 39
_journal_name_full 'ACS applied materials &amp; interfaces'
_journal_page_first 43958
_journal_page_last 43966
_journal_paper_doi 10.1021/acsami.0c14648
_journal_volume 12
_journal_year 2020
_chemical_formula_sum 'C88 H86 Cl8 Eu4 N8 O25'
_chemical_formula_weight 2547.08
_space_group_crystal_system triclinic
_space_group_IT_number 1
_space_group_name_Hall 'P 1'
_space_group_name_H-M_alt 'P 1'
_atom_sites_solution_hydrogens mixed
_audit_creation_method SHELXL-2014
_cell_angle_alpha 84.8450(10)
_cell_angle_beta 76.7760(10)
_cell_angle_gamma 86.8570(10)
_cell_formula_units_Z 1
_cell_length_a 10.4971(3)
_cell_length_b 16.3367(5)
_cell_length_c 19.0994(5)
_cell_measurement_reflns_used 9812
_cell_measurement_temperature 296(2)
_cell_measurement_theta_max 68.29
_cell_measurement_theta_min 2.72
_cell_volume 3173.59(16)
_computing_cell_refinement 'Bruker SAINT'
_computing_data_collection 'Bruker APEX2'
_computing_data_reduction 'Bruker SAINT'
_computing_molecular_graphics 'Bruker SHELXTL'
_computing_publication_material 'Bruker SHELXTL'
_computing_structure_refinement 'SHELXL-2014 (Sheldrick, 2014)'
_computing_structure_solution 'SHELXS-97 (Sheldrick 2008)'
_diffrn_ambient_temperature 296(2)
_diffrn_measured_fraction_theta_full 0.997
_diffrn_measured_fraction_theta_max 0.996
_diffrn_measurement_device_type 'CCD area detector'
_diffrn_measurement_method 'phi and omega scans'
_diffrn_radiation_type CuK\a
_diffrn_radiation_wavelength 1.54178
_diffrn_reflns_av_R_equivalents 0.0434
_diffrn_reflns_av_unetI/netI 0.0636
_diffrn_reflns_Laue_measured_fraction_full 0.997
_diffrn_reflns_Laue_measured_fraction_max 0.996
_diffrn_reflns_limit_h_max 12
_diffrn_reflns_limit_h_min -12
_diffrn_reflns_limit_k_max 19
_diffrn_reflns_limit_k_min -19
_diffrn_reflns_limit_l_max 23
_diffrn_reflns_limit_l_min -22
_diffrn_reflns_number 43946
_diffrn_reflns_point_group_measured_fraction_full 0.997
_diffrn_reflns_point_group_measured_fraction_max 0.996
_diffrn_reflns_theta_full 67.679
_diffrn_reflns_theta_max 68.322
_diffrn_reflns_theta_min 3.470
_exptl_absorpt_coefficient_mu 15.972
_exptl_absorpt_correction_T_max 0.7531
_exptl_absorpt_correction_T_min 0.3877
_exptl_absorpt_correction_type multi-scan
_exptl_absorpt_process_details SADABS
_exptl_crystal_colour off-white
_exptl_crystal_density_diffrn 1.333
_exptl_crystal_description cubic
_exptl_crystal_F_000 1258
_exptl_crystal_size_max 0.3
_exptl_crystal_size_mid 0.28
_exptl_crystal_size_min 0.25
_refine_diff_density_max 0.904
_refine_diff_density_min -0.806
_refine_diff_density_rms 0.082
_refine_ls_abs_structure_details
;
 Refined as an inversion twin.
;
_refine_ls_abs_structure_Flack 0.385(3)
_refine_ls_extinction_method none
_refine_ls_goodness_of_fit_ref 1.021
_refine_ls_hydrogen_treatment mixed
_refine_ls_matrix_type full
_refine_ls_number_parameters 1268
_refine_ls_number_reflns 21855
_refine_ls_number_restraints 30
_refine_ls_restrained_S_all 1.021
_refine_ls_R_factor_all 0.0398
_refine_ls_R_factor_gt 0.0377
_refine_ls_shift/su_max 0.038
_refine_ls_shift/su_mean 0.000
_refine_ls_structure_factor_coef Fsqd
_refine_ls_weighting_details 'w=1/[\s^2^(Fo^2^)+(0.0598P)^2^] where P=(Fo^2^+2Fc^2^)/3'
_refine_ls_weighting_scheme calc
_refine_ls_wR_factor_gt 0.0988
_refine_ls_wR_factor_ref 0.1006
_reflns_Friedel_coverage 1.000
_reflns_Friedel_fraction_full 0.997
_reflns_Friedel_fraction_max 0.996
_reflns_number_gt 20718
_reflns_number_total 21855
_reflns_threshold_expression 'I > 2\s(I)'
_cod_data_source_file am0c14648_si_002.cif
_cod_data_source_block a
_cod_depositor_comments 'Adding full bibliography for 4518048.cif.'
_cod_database_code 4518048
_shelx_space_group_comment
;
The symmetry employed for this shelxl refinement is uniquely defined
by the following loop, which should always be used as a source of
symmetry information in preference to the above space-group names.
They are only intended as comments.
;
_shelxl_version_number 2014-3

loop_
_space_group_symop_operation_xyz
'x, y, z'

loop_
_atom_site_label
_atom_site_type_symbol
_atom_site_fract_x
_atom_site_fract_y
_atom_site_fract_z
_atom_site_U_iso_or_equiv
_atom_site_adp_type
_atom_site_occupancy
_atom_site_site_symmetry_order
_atom_site_calc_flag
_atom_site_refinement_flags_posn
_atom_site_refinement_flags_adp
_atom_site_refinement_flags_occupancy
_atom_site_disorder_assembly
_atom_site_disorder_group
Eu1 Eu 0.08559(4) 0.60288(2) 0.66748(2) 0.03366(11) Uani 1 1 d . . . . .
Eu2 Eu 0.13930(4) 0.64939(2) 0.46644(2) 0.03507(11) Uani 1 1 d . . . . .
Eu3 Eu -0.17411(3) 0.74366(2) 0.58625(2) 0.03277(11) Uani 1 1 d . . . . .
Eu4 Eu 0.16733(4) 0.82110(2) 0.59085(2) 0.03588(11) Uani 1 1 d . . . . .
C1 C 0.7403(10) 0.3279(6) 1.0525(6) 0.054(2) Uani 1 1 d . . . . .
C2 C 0.7531(10) 0.2536(6) 1.0900(6) 0.053(2) Uani 1 1 d . . . . .
H2A H 0.7375 0.2513 1.1401 0.064 Uiso 1 1 calc R U . . .
C3 C 0.7940(10) 0.2635(6) 0.9439(6) 0.056(2) Uani 1 1 d . . . . .
C4 C 0.8015(10) 0.1868(6) 0.9809(6) 0.056(2) Uani 1 1 d . . . . .
H4A H 0.8149 0.1394 0.9563 0.067 Uiso 1 1 calc R U . . .
C5 C 0.7885(9) 0.1822(6) 1.0561(6) 0.055(2) Uani 1 1 d . . . . .
C6 C 0.6325(15) 0.3986(8) 1.1615(6) 0.076(4) Uani 1 1 d . . . . .
H6A H 0.6110 0.3480 1.1867 0.091 Uiso 1 1 calc R U . . .
C7 C 0.5917(15) 0.4697(9) 1.1956(6) 0.084(4) Uani 1 1 d . . . . .
H7A H 0.5395 0.4665 1.2422 0.100 Uiso 1 1 calc R U . . .
C8 C 0.6956(10) 0.5506(6) 1.0934(6) 0.056(2) Uani 1 1 d . . . . .
H8A H 0.7176 0.6024 1.0708 0.067 Uiso 1 1 calc R U . . .
C9 C 0.7332(10) 0.4796(6) 1.0571(6) 0.056(2) Uani 1 1 d . . . . .
H9A H 0.7784 0.4847 1.0091 0.067 Uiso 1 1 calc R U . . .
C10 C 0.7045(10) 0.4004(6) 1.0911(5) 0.054(2) Uani 1 1 d . . . . .
C11 C 0.5823(12) 0.6170(8) 1.2008(6) 0.071(3) Uani 1 1 d . . . . .
H11A H 0.4889 0.6152 1.2215 0.085 Uiso 1 1 calc R U . . .
H11B H 0.5976 0.6652 1.1667 0.085 Uiso 1 1 calc R U . . .
C12 C 0.6547(10) 0.6238(6) 1.2601(5) 0.053(2) Uani 1 1 d . . . . .
C13 C 0.5840(10) 0.6291(6) 1.3291(5) 0.052(2) Uani 1 1 d . . . . .
H13A H 0.4938 0.6234 1.3397 0.063 Uiso 1 1 calc R U . . .
C14 C 0.6461(10) 0.6429(6) 1.3831(5) 0.050(2) Uani 1 1 d . . . . .
H14A H 0.5972 0.6464 1.4300 0.059 Uiso 1 1 calc R U . . .
C15 C 0.7788(9) 0.6515(6) 1.3684(5) 0.045(2) Uani 1 1 d . . . . .
C16 C 0.8507(10) 0.6441(7) 1.2977(5) 0.060(2) Uani 1 1 d . . . . .
H16A H 0.9412 0.6480 1.2871 0.072 Uiso 1 1 calc R U . . .
C17 C 0.7895(10) 0.6310(8) 1.2442(5) 0.063(3) Uani 1 1 d . . . . .
H17A H 0.8379 0.6269 1.1973 0.075 Uiso 1 1 calc R U . . .
C18 C 0.8445(9) 0.6691(7) 1.4265(5) 0.053(2) Uani 1 1 d . . . . .
C19 C 0.8093(10) 0.2703(6) 0.8657(7) 0.059(3) Uani 1 1 d . . . . .
C20 C 0.8638(12) 0.3385(7) 0.8239(7) 0.072(3) Uani 1 1 d . . . . .
H20A H 0.8965 0.3790 0.8455 0.087 Uiso 1 1 calc R U . . .
C21 C 0.8704(12) 0.3474(8) 0.7522(8) 0.078(3) Uani 1 1 d . . . . .
H21A H 0.9060 0.3943 0.7253 0.094 Uiso 1 1 calc R U . . .
C22 C 0.7784(13) 0.2198(7) 0.7579(6) 0.070(3) Uani 1 1 d . . . . .
H22A H 0.7522 0.1786 0.7341 0.085 Uiso 1 1 calc R U . . .
C23 C 0.7678(12) 0.2085(7) 0.8286(7) 0.069(3) Uani 1 1 d . . . . .
H23A H 0.7334 0.1603 0.8539 0.083 Uiso 1 1 calc R U . . .
C24 C 0.8249(12) 0.3046(8) 0.6396(7) 0.074(3) Uani 1 1 d . . . . .
H24A H 0.9090 0.3242 0.6127 0.089 Uiso 1 1 calc R U . . .
H24B H 0.8093 0.2537 0.6209 0.089 Uiso 1 1 calc R U . . .
C25 C 0.7174(10) 0.3682(7) 0.6308(6) 0.059(2) Uani 1 1 d . . . . .
C26 C 0.7476(10) 0.4372(7) 0.5845(6) 0.061(3) Uani 1 1 d . . . . .
H26A H 0.8328 0.4440 0.5578 0.074 Uiso 1 1 calc R U . . .
C27 C 0.6516(10) 0.4965(7) 0.5775(6) 0.058(2) Uani 1 1 d . . . . .
H27A H 0.6716 0.5426 0.5452 0.070 Uiso 1 1 calc R U . . .
C28 C 0.5233(9) 0.4872(6) 0.6192(5) 0.049(2) Uani 1 1 d . . . . .
C29 C 0.4934(10) 0.4195(6) 0.6643(6) 0.058(2) Uani 1 1 d . . . . .
H29A H 0.4080 0.4125 0.6907 0.069 Uiso 1 1 calc R U . . .
C30 C 0.5913(12) 0.3594(7) 0.6716(6) 0.068(3) Uani 1 1 d . . . . .
H30A H 0.5712 0.3135 0.7040 0.082 Uiso 1 1 calc R U . . .
C31 C 0.4204(10) 0.5562(6) 0.6146(5) 0.051(2) Uani 1 1 d . . . . .
C32 C 0.8052(11) 0.1038(7) 1.0966(6) 0.064(3) Uani 1 1 d . . . . .
C33 C 0.8214(12) 0.0293(7) 1.0651(6) 0.062(3) Uani 1 1 d . . . . .
H33A H 0.8256 0.0285 1.0160 0.074 Uiso 1 1 calc R U . . .
C34 C 0.8313(12) -0.0445(7) 1.1072(6) 0.066(3) Uani 1 1 d . . . . .
H34A H 0.8392 -0.0943 1.0863 0.080 Uiso 1 1 calc R U . . .
C35 C 0.8211(15) 0.0249(8) 1.2076(7) 0.082(4) Uani 1 1 d . . . . .
H35A H 0.8249 0.0229 1.2559 0.098 Uiso 1 1 calc R U . . .
C36 C 0.8061(15) 0.1029(8) 1.1690(7) 0.080(4) Uani 1 1 d . . . . .
H36A H 0.7973 0.1514 1.1919 0.097 Uiso 1 1 calc R U . . .
C37 C 0.8384(10) -0.1225(7) 1.2209(6) 0.066(3) Uani 1 1 d . . . . .
H37A H 0.9058 -0.1196 1.2478 0.080 Uiso 1 1 calc R U . . .
H37B H 0.8620 -0.1675 1.1900 0.080 Uiso 1 1 calc R U . . .
C38 C 0.7082(9) -0.1382(6) 1.2727(5) 0.051(2) Uani 1 1 d . . . . .
C39 C 0.6084(10) -0.1690(6) 1.2496(5) 0.053(2) Uani 1 1 d . . . . .
H39A H 0.6200 -0.1790 1.2013 0.063 Uiso 1 1 calc R U . . .
C40 C 0.4897(9) -0.1857(6) 1.2971(5) 0.048(2) Uani 1 1 d . . . . .
H40A H 0.4229 -0.2072 1.2805 0.057 Uiso 1 1 calc R U . . .
C41 C 0.4705(9) -0.1708(5) 1.3673(5) 0.044(2) Uani 1 1 d . . . . .
C42 C 0.5694(11) -0.1371(8) 1.3923(6) 0.066(3) Uani 1 1 d . . . . .
H42A H 0.5552 -0.1245 1.4401 0.079 Uiso 1 1 calc R U . . .
C43 C 0.6894(11) -0.1226(8) 1.3449(6) 0.065(3) Uani 1 1 d . . . . .
H43A H 0.7573 -0.1024 1.3615 0.078 Uiso 1 1 calc R U . . .
C44 C 0.3479(9) -0.1942(5) 1.4216(5) 0.0445(19) Uani 1 1 d . . . . .
C45 C 0.4407(10) 0.0869(6) 0.2134(5) 0.052(2) Uani 1 1 d . . . . .
C46 C 0.4369(9) 0.1597(5) 0.1735(5) 0.048(2) Uani 1 1 d . . . . .
H46A H 0.4299 0.2091 0.1950 0.057 Uiso 1 1 calc R U . . .
C47 C 0.4437(10) 0.1592(6) 0.1008(6) 0.057(2) Uani 1 1 d . . . . .
C48 C 0.4624(10) 0.0877(6) 0.0687(5) 0.051(2) Uani 1 1 d . . . . .
H48A H 0.4723 0.0881 0.0190 0.061 Uiso 1 1 calc R U . . .
C49 C 0.4668(10) 0.0144(6) 0.1096(5) 0.051(2) Uani 1 1 d . . . . .
C50 C 0.4208(10) 0.2372(6) 0.0588(5) 0.052(2) Uani 1 1 d . . . . .
C51 C 0.3835(12) 0.3090(6) 0.0918(6) 0.062(3) Uani 1 1 d . . . . .
H51A H 0.3781 0.3094 0.1411 0.075 Uiso 1 1 calc R U . . .
C52 C 0.3543(12) 0.3800(7) 0.0537(7) 0.067(3) Uani 1 1 d . . . . .
H52A H 0.3278 0.4273 0.0774 0.081 Uiso 1 1 calc R U . . .
C53 C 0.4038(12) 0.3157(9) -0.0514(6) 0.077(4) Uani 1 1 d . . . . .
H53A H 0.4112 0.3183 -0.1010 0.092 Uiso 1 1 calc R U . . .
C54 C 0.4355(13) 0.2426(7) -0.0157(6) 0.069(3) Uani 1 1 d . . . . .
H54A H 0.4666 0.1972 -0.0415 0.082 Uiso 1 1 calc R U . . .
C55 C 0.3285(10) 0.4569(8) -0.0566(7) 0.076(4) Uani 1 1 d . . . . .
H55A H 0.2942 0.4978 -0.0227 0.091 Uiso 1 1 calc R U . . .
H55B H 0.2596 0.4455 -0.0802 0.091 Uiso 1 1 calc R U . . .
C56 C 0.4440(9) 0.4923(6) -0.1133(6) 0.053(2) Uani 1 1 d . . . . .
C57 C 0.5655(10) 0.4946(8) -0.0987(6) 0.070(3) Uani 1 1 d . . . . .
H57A H 0.5784 0.4709 -0.0546 0.084 Uiso 1 1 calc R U . . .
C58 C 0.6689(9) 0.5305(6) -0.1468(6) 0.056(2) Uani 1 1 d . . . . .
H58A H 0.7516 0.5296 -0.1366 0.067 Uiso 1 1 calc R U . . .
C59 C 0.6463(9) 0.5679(5) -0.2103(4) 0.0421(19) Uani 1 1 d . . . . .
C60 C 0.5255(9) 0.5681(5) -0.2252(5) 0.047(2) Uani 1 1 d . . . . .
H60A H 0.5113 0.5946 -0.2681 0.056 Uiso 1 1 calc R U . . .
C61 C 0.4225(9) 0.5288(6) -0.1764(5) 0.051(2) Uani 1 1 d . . . . .
H61A H 0.3405 0.5278 -0.1870 0.061 Uiso 1 1 calc R U . . .
C62 C 0.7566(8) 0.6075(5) -0.2663(4) 0.0411(18) Uani 1 1 d . . . . .
C63 C 0.4243(12) 0.0902(6) 0.2945(7) 0.066(3) Uani 1 1 d . . . . .
C64 C 0.3456(15) 0.0362(7) 0.3402(7) 0.076(3) Uani 1 1 d . . . . .
H64A H 0.3123 -0.0073 0.3225 0.092 Uiso 1 1 calc R U . . .
C65 C 0.3149(17) 0.0464(8) 0.4136(8) 0.094(5) Uani 1 1 d . . . . .
H65A H 0.2585 0.0107 0.4452 0.113 Uiso 1 1 calc R U . . .
C66 C 0.4517(18) 0.1535(10) 0.3954(10) 0.104(5) Uani 1 1 d . . . . .
H66A H 0.4940 0.1918 0.4145 0.125 Uiso 1 1 calc R U . . .
C67 C 0.4820(15) 0.1473(8) 0.3200(8) 0.084(4) Uani 1 1 d . . . . .
H67A H 0.5408 0.1823 0.2893 0.101 Uiso 1 1 calc R U . . .
C68 C 0.311(2) 0.1226(8) 0.5151(8) 0.104(5) Uani 1 1 d . . . . .
H68A H 0.3782 0.1105 0.5424 0.124 Uiso 1 1 calc R U . . .
H68B H 0.2397 0.0861 0.5350 0.124 Uiso 1 1 calc R U . . .
C69 C 0.2612(13) 0.2108(6) 0.5234(6) 0.068(3) Uani 1 1 d . . . . .
C70 C 0.2664(19) 0.2475(10) 0.5846(9) 0.107(6) Uani 1 1 d . . . . .
H70A H 0.2993 0.2183 0.6211 0.129 Uiso 1 1 calc R U . . .
C71 C 0.2215(15) 0.3295(8) 0.5913(8) 0.084(4) Uani 1 1 d . . . . .
H71A H 0.2305 0.3562 0.6308 0.101 Uiso 1 1 calc R U . . .
C72 C 0.1636(12) 0.3710(6) 0.5391(6) 0.064(3) Uani 1 1 d . . . . .
C73 C 0.1502(15) 0.3311(7) 0.4818(7) 0.078(3) Uani 1 1 d . . . . .
H73A H 0.1090 0.3575 0.4473 0.094 Uiso 1 1 calc R U . . .
C74 C 0.1991(18) 0.2498(8) 0.4750(8) 0.097(5) Uani 1 1 d . . . . .
H74A H 0.1884 0.2223 0.4363 0.117 Uiso 1 1 calc R U . . .
C75 C 0.1179(11) 0.4585(7) 0.5465(6) 0.062(3) Uani 1 1 d . . . . .
C76 C 0.4857(10) -0.0604(6) 0.0723(5) 0.050(2) Uani 1 1 d . . . . .
C77 C 0.4245(10) -0.1338(6) 0.1070(5) 0.054(2) Uani 1 1 d . . . . .
H77A H 0.3731 -0.1343 0.1536 0.065 Uiso 1 1 calc R U . . .
C78 C 0.4429(11) -0.2048(7) 0.0696(5) 0.058(2) Uani 1 1 d . . . . .
H78A H 0.4019 -0.2526 0.0915 0.069 Uiso 1 1 calc R U . . .
C79 C 0.5796(14) -0.1380(9) -0.0297(7) 0.081(4) Uani 1 1 d . . . . .
H79A H 0.6341 -0.1401 -0.0754 0.097 Uiso 1 1 calc R U . . .
C80 C 0.5620(13) -0.0648(7) 0.0043(6) 0.070(3) Uani 1 1 d . . . . .
H80A H 0.6030 -0.0180 -0.0199 0.085 Uiso 1 1 calc R U . . .
C81 C 0.5332(11) -0.2796(7) -0.0362(6) 0.062(3) Uani 1 1 d . . . . .
H81A H 0.5051 -0.3267 -0.0026 0.074 Uiso 1 1 calc R U . . .
H81B H 0.6249 -0.2888 -0.0587 0.074 Uiso 1 1 calc R U . . .
C82 C 0.4544(11) -0.2723(6) -0.0934(5) 0.056(2) Uani 1 1 d . . . . .
C83 C 0.3275(10) -0.3024(6) -0.0758(5) 0.052(2) Uani 1 1 d . . . . .
H83A H 0.2921 -0.3238 -0.0290 0.063 Uiso 1 1 calc R U . . .
C84 C 0.2550(11) -0.3003(7) -0.1280(6) 0.060(3) Uani 1 1 d . . . . .
H84A H 0.1718 -0.3216 -0.1171 0.071 Uiso 1 1 calc R U . . .
C85 C 0.3083(10) -0.2659(6) -0.1972(5) 0.051(2) Uani 1 1 d . . . . .
C86 C 0.4319(12) -0.2339(7) -0.2129(6) 0.064(3) Uani 1 1 d . . . . .
H86A H 0.4664 -0.2092 -0.2587 0.077 Uiso 1 1 calc R U . . .
C87 C 0.5031(11) -0.2388(7) -0.1608(5) 0.062(3) Uani 1 1 d . . . . .
H87A H 0.5871 -0.2186 -0.1722 0.075 Uiso 1 1 calc R U . . .
C88 C 0.2384(11) -0.2720(6) -0.2572(6) 0.057(3) Uani 1 1 d . . . . .
N1 N 0.7607(9) 0.3327(6) 0.9805(6) 0.065(2) Uani 1 1 d . . . . .
N2 N 0.6265(9) 0.5420(5) 1.1623(4) 0.058(2) Uani 1 1 d . . . . .
N3 N 0.8262(8) 0.2894(5) 0.7193(5) 0.060(2) Uani 1 1 d . . . . .
N4 N 0.8296(8) -0.0435(5) 1.1758(5) 0.057(2) Uani 1 1 d . . . . .
N5 N 0.4532(10) 0.0145(6) 0.1832(5) 0.066(2) Uani 1 1 d . . . . .
N6 N 0.3660(13) 0.1070(5) 0.4389(6) 0.076(3) Uani 1 1 d . . . . .
N7 N 0.3634(8) 0.3816(6) -0.0169(5) 0.062(2) Uani 1 1 d . . . . .
N8 N 0.5180(8) -0.2053(6) 0.0035(5) 0.059(2) Uani 1 1 d . . . . .
O1 O 0.7774(7) 0.6890(5) 1.4857(3) 0.0535(16) Uani 1 1 d . . . . .
O2 O 0.9688(8) 0.6725(7) 1.4081(4) 0.081(3) Uani 1 1 d . . . . .
O3 O 0.4543(6) 0.6159(4) 0.5702(4) 0.0579(16) Uani 1 1 d . . . . .
O4 O 0.3101(6) 0.5473(5) 0.6567(4) 0.0644(19) Uani 1 1 d . . . . .
O5 O 0.2807(7) -0.2474(5) 1.4036(4) 0.0588(17) Uani 1 1 d . . . . .
O6 O 0.3199(7) -0.1610(4) 1.4800(4) 0.0557(16) Uani 1 1 d . . . . .
O7 O 0.0948(10) 0.4797(5) 0.6106(5) 0.082(3) Uani 1 1 d . . . . .
O8 O 0.0957(9) 0.5002(5) 0.4893(5) 0.080(2) Uani 1 1 d . . . . .
O9 O 0.8715(6) 0.5864(5) -0.2616(4) 0.0592(17) Uani 1 1 d . . . . .
O10 O 0.7253(7) 0.6561(4) -0.3155(4) 0.0514(15) Uani 1 1 d . . . . .
O11 O 0.2732(10) -0.2295(6) -0.3150(4) 0.083(3) Uani 1 1 d . . . . .
O12 O 0.1479(9) -0.3230(5) -0.2455(4) 0.072(2) Uani 1 1 d . . . . .
O13 O 0.2139(5) 0.6828(3) 0.5686(3) 0.0372(12) Uani 1 1 d . . . . .
H13B H 0.2893 0.6704 0.5717 0.056 Uiso 1 1 calc R U . . .
O14 O -0.0355(5) 0.6269(3) 0.5730(3) 0.0363(12) Uani 1 1 d . . . . .
H14B H -0.0779 0.5869 0.5707 0.054 Uiso 1 1 calc R U . . .
O15 O -0.0138(5) 0.7471(3) 0.6587(3) 0.0373(12) Uani 1 1 d . . . . .
H15B H -0.0382 0.7652 0.6984 0.056 Uiso 1 1 calc . U . . .
O16 O 0.0333(6) 0.7800(4) 0.5126(3) 0.0403(13) Uani 1 1 d . . . . .
H16B H 0.0236 0.8190 0.4839 0.060 Uiso 1 1 calc R U . . .
O17 O 0.0919(8) 0.4907(5) 0.7637(4) 0.068(2) Uani 1 1 d D . . . .
H17B H 0.089(15) 0.501(8) 0.808(3) 0.102 Uiso 1 1 d D U . . .
H17C H 0.143(13) 0.447(6) 0.756(7) 0.102 Uiso 1 1 d D U . . .
O18 O 0.2259(9) 0.6071(6) 0.3424(5) 0.078(2) Uani 1 1 d D . . . .
H18A H 0.219(18) 0.638(7) 0.303(5) 0.117 Uiso 1 1 d D U . . .
H18B H 0.251(17) 0.561(5) 0.321(7) 0.117 Uiso 1 1 d D U . . .
O19 O 0.3433(8) 0.5690(6) 0.4623(5) 0.074(2) Uani 1 1 d D . . . .
H19A H 0.369(15) 0.527(7) 0.436(7) 0.111 Uiso 1 1 d D U . . .
H19B H 0.386(14) 0.570(9) 0.496(6) 0.111 Uiso 1 1 d D U . . .
O20 O -0.2116(8) 0.8744(5) 0.5182(5) 0.070(2) Uani 1 1 d D . . . .
H20B H -0.158(10) 0.896(9) 0.483(5) 0.106 Uiso 1 1 d D U . . .
H20C H -0.292(5) 0.874(10) 0.517(8) 0.106 Uiso 1 1 d D U . . .
O21 O -0.4163(7) 0.7565(5) 0.5898(4) 0.0567(17) Uani 1 1 d D . . . .
H21B H -0.472(9) 0.720(5) 0.588(8) 0.085 Uiso 1 1 d D U . . .
H21C H -0.453(11) 0.804(3) 0.580(8) 0.085 Uiso 1 1 d D U . . .
O22 O -0.2628(8) 0.8464(5) 0.6755(4) 0.0664(19) Uani 1 1 d D . . . .
H22B H -0.272(16) 0.833(8) 0.722(2) 0.100 Uiso 1 1 d D U . . .
H22C H -0.285(15) 0.897(3) 0.669(7) 0.100 Uiso 1 1 d D U . . .
O23 O 0.0743(10) 0.9515(5) 0.5433(5) 0.076(2) Uani 1 1 d D . . . .
H23B H 0.073(16) 0.971(9) 0.501(3) 0.114 Uiso 1 1 d D U . . .
H23C H 0.019(13) 0.974(9) 0.577(5) 0.114 Uiso 1 1 d D U . . .
O24 O 0.0725(11) 0.9077(6) 0.6926(5) 0.095(3) Uani 1 1 d D . . . .
H24C H -0.011(5) 0.908(13) 0.693(11) 0.143 Uiso 1 1 d D U . . .
H24D H 0.084(16) 0.935(11) 0.727(8) 0.143 Uiso 1 1 d D U . . .
O25 O 0.3354(11) 0.9231(6) 0.5973(5) 0.087(3) Uani 1 1 d D . . . .
H25A H 0.336(18) 0.888(8) 0.565(7) 0.131 Uiso 1 1 d D U . . .
H25B H 0.389(16) 0.901(10) 0.622(8) 0.131 Uiso 1 1 d D U . . .
Cl1 Cl 0.8067(5) -0.2470(2) 0.0627(2) 0.0992(11) Uani 1 1 d . . . . .
Cl2 Cl 0.3260(5) -0.4164(2) 0.1080(2) 0.1075(12) Uani 1 1 d . . . . .
Cl3 Cl -0.1475(4) 0.8237(3) 0.81322(19) 0.1102(13) Uani 1 1 d . . . . .
Cl4 Cl 0.3288(11) 0.3342(6) 0.2832(4) 0.207(4) Uani 1 1 d . . . . .
Cl5 Cl 0.2236(9) 0.3188(6) 0.8004(5) 0.196(3) Uani 1 1 d . . . . .
Cl6 Cl 0.0099(5) 0.9400(4) 0.3917(3) 0.1065(17) Uani 0.748(7) 1 d . . P . .
Cl6' Cl 0.8770(15) -0.3371(11) -0.0800(8) 0.1065(17) Uani 0.252(7) 1 d . . P . .
Cl7 Cl 0.5941(18) 0.1302(11) 0.6318(13) 0.154(3) Uani 0.332(9) 1 d . . P . .
Cl7' Cl 0.5915(9) 0.0054(5) 0.5252(7) 0.154(3) Uani 0.668(9) 1 d . . P . .
Cl8 Cl -0.0071(10) 0.5073(6) 0.9136(5) 0.140(2) Uani 0.601(8) 1 d . . P . .
Cl8' Cl 0.7775(15) 0.2499(10) 1.2883(7) 0.140(2) Uani 0.399(8) 1 d . . P . .

loop_
_atom_site_aniso_label
_atom_site_aniso_U_11
_atom_site_aniso_U_22
_atom_site_aniso_U_33
_atom_site_aniso_U_23
_atom_site_aniso_U_13
_atom_site_aniso_U_12
Eu1 0.0319(2) 0.0372(2) 0.0327(2) -0.00106(17) -0.00922(17) -0.00338(16)
Eu2 0.0323(2) 0.0394(2) 0.0338(2) -0.00930(17) -0.00543(17) -0.00272(17)
Eu3 0.0323(2) 0.0371(2) 0.0288(2) -0.00330(16) -0.00667(16) -0.00020(16)
Eu4 0.0407(3) 0.0360(2) 0.0318(2) -0.00593(17) -0.00709(18) -0.00800(18)
C1 0.043(5) 0.059(6) 0.064(6) -0.006(5) -0.020(4) -0.005(4)
C2 0.059(6) 0.043(5) 0.056(5) 0.001(4) -0.008(4) -0.017(4)
C3 0.043(5) 0.049(5) 0.076(7) -0.010(5) -0.013(5) -0.002(4)
C4 0.049(5) 0.049(5) 0.069(6) -0.005(4) -0.013(4) -0.009(4)
C5 0.042(5) 0.056(5) 0.065(6) -0.014(4) -0.006(4) -0.011(4)
C6 0.120(11) 0.071(7) 0.042(5) 0.001(5) -0.022(6) -0.035(7)
C7 0.110(11) 0.100(10) 0.042(6) -0.014(6) -0.009(6) -0.026(8)
C8 0.056(6) 0.058(6) 0.056(6) -0.011(4) -0.018(5) 0.006(4)
C9 0.055(6) 0.061(6) 0.052(5) -0.015(4) -0.009(4) -0.002(4)
C10 0.060(6) 0.053(5) 0.054(5) -0.005(4) -0.017(4) -0.019(4)
C11 0.079(7) 0.091(8) 0.059(6) -0.037(6) -0.041(6) 0.022(6)
C12 0.051(5) 0.063(6) 0.051(5) -0.022(4) -0.022(4) 0.014(4)
C13 0.051(5) 0.057(5) 0.054(5) -0.012(4) -0.021(4) 0.008(4)
C14 0.048(5) 0.058(5) 0.047(5) -0.013(4) -0.019(4) 0.008(4)
C15 0.051(5) 0.049(5) 0.039(4) -0.013(4) -0.012(4) 0.001(4)
C16 0.049(6) 0.085(7) 0.048(5) -0.023(5) -0.014(4) 0.009(5)
C17 0.053(6) 0.102(8) 0.040(5) -0.019(5) -0.018(4) -0.001(5)
C18 0.038(5) 0.076(6) 0.054(5) -0.029(5) -0.021(4) 0.011(4)
C19 0.050(6) 0.041(5) 0.091(8) -0.009(5) -0.026(5) -0.005(4)
C20 0.067(7) 0.065(7) 0.090(9) 0.010(6) -0.034(6) -0.014(5)
C21 0.055(7) 0.076(8) 0.103(10) 0.008(7) -0.021(6) -0.008(6)
C22 0.085(8) 0.063(6) 0.066(7) -0.024(5) -0.015(6) 0.001(6)
C23 0.082(8) 0.046(5) 0.083(8) -0.018(5) -0.021(6) -0.003(5)
C24 0.066(7) 0.077(7) 0.075(8) -0.013(6) -0.010(6) 0.024(6)
C25 0.051(6) 0.062(6) 0.060(6) -0.015(5) -0.007(5) 0.013(4)
C26 0.044(5) 0.082(7) 0.052(6) 0.004(5) -0.004(4) 0.009(5)
C27 0.046(5) 0.064(6) 0.060(6) -0.005(5) -0.003(4) 0.006(4)
C28 0.041(5) 0.058(5) 0.052(5) -0.004(4) -0.017(4) 0.000(4)
C29 0.045(5) 0.066(6) 0.058(6) 0.001(5) -0.004(4) -0.002(4)
C30 0.072(7) 0.060(6) 0.064(7) 0.006(5) -0.004(5) 0.008(5)
C31 0.048(5) 0.061(6) 0.047(5) -0.003(4) -0.018(4) 0.006(4)
C32 0.058(6) 0.060(6) 0.073(7) -0.001(5) -0.007(5) -0.026(5)
C33 0.075(7) 0.060(6) 0.051(6) -0.010(5) -0.009(5) -0.012(5)
C34 0.070(7) 0.062(6) 0.063(7) -0.008(5) -0.004(5) -0.014(5)
C35 0.105(10) 0.084(8) 0.050(6) -0.012(6) 0.004(6) -0.027(7)
C36 0.105(10) 0.074(8) 0.056(7) -0.014(6) 0.000(6) -0.005(7)
C37 0.041(5) 0.073(7) 0.072(7) 0.019(5) 0.003(5) 0.001(5)
C38 0.038(5) 0.053(5) 0.055(6) 0.005(4) -0.002(4) -0.006(4)
C39 0.051(5) 0.064(6) 0.040(5) -0.005(4) -0.004(4) -0.004(4)
C40 0.046(5) 0.051(5) 0.046(5) 0.001(4) -0.006(4) -0.011(4)
C41 0.040(5) 0.040(4) 0.051(5) -0.004(4) -0.004(4) -0.007(3)
C42 0.063(7) 0.093(8) 0.043(5) -0.002(5) -0.010(5) -0.027(6)
C43 0.048(6) 0.096(8) 0.056(6) 0.003(5) -0.017(5) -0.024(5)
C44 0.051(5) 0.035(4) 0.044(5) -0.002(3) -0.005(4) -0.005(4)
C45 0.056(6) 0.045(5) 0.056(6) -0.010(4) -0.013(4) 0.002(4)
C46 0.051(5) 0.034(4) 0.058(6) -0.006(4) -0.010(4) -0.005(4)
C47 0.054(6) 0.049(5) 0.068(6) -0.003(4) -0.015(5) -0.012(4)
C48 0.048(5) 0.058(6) 0.049(5) -0.005(4) -0.013(4) -0.008(4)
C49 0.055(5) 0.051(5) 0.050(5) -0.006(4) -0.019(4) -0.005(4)
C50 0.055(6) 0.054(5) 0.045(5) 0.003(4) -0.008(4) -0.018(4)
C51 0.076(7) 0.053(6) 0.059(6) -0.002(5) -0.019(5) -0.002(5)
C52 0.076(7) 0.048(5) 0.075(7) 0.004(5) -0.014(6) -0.012(5)
C53 0.062(7) 0.110(10) 0.049(6) 0.016(6) 0.002(5) -0.019(7)
C54 0.091(8) 0.054(6) 0.061(7) -0.008(5) -0.017(6) 0.007(5)
C55 0.043(6) 0.080(7) 0.089(8) 0.039(6) 0.005(5) -0.006(5)
C56 0.040(5) 0.051(5) 0.058(6) 0.013(4) 0.002(4) -0.008(4)
C57 0.048(6) 0.097(8) 0.058(6) 0.036(6) -0.016(5) -0.005(5)
C58 0.040(5) 0.065(6) 0.061(6) 0.017(5) -0.015(4) -0.006(4)
C59 0.044(5) 0.046(5) 0.030(4) 0.001(3) 0.001(3) 0.004(4)
C60 0.046(5) 0.049(5) 0.045(5) -0.002(4) -0.008(4) -0.001(4)
C61 0.037(5) 0.050(5) 0.063(6) 0.007(4) -0.006(4) -0.007(4)
C62 0.041(5) 0.048(4) 0.033(4) -0.002(3) -0.004(3) -0.008(3)
C63 0.071(7) 0.049(6) 0.078(7) -0.006(5) -0.020(6) 0.009(5)
C64 0.119(11) 0.049(6) 0.067(7) -0.009(5) -0.032(7) 0.002(6)
C65 0.126(12) 0.060(7) 0.080(9) 0.023(7) -0.006(8) 0.014(7)
C66 0.118(13) 0.077(9) 0.121(13) -0.046(9) -0.016(10) -0.014(9)
C67 0.099(10) 0.072(8) 0.080(8) -0.029(6) -0.006(7) -0.023(7)
C68 0.157(15) 0.054(7) 0.080(9) -0.008(6) 0.011(9) 0.018(8)
C69 0.099(9) 0.036(5) 0.063(6) -0.006(4) -0.013(6) 0.012(5)
C70 0.142(14) 0.097(10) 0.100(11) -0.041(9) -0.062(10) 0.052(10)
C71 0.118(11) 0.070(7) 0.084(8) -0.040(6) -0.056(8) 0.038(7)
C72 0.072(7) 0.055(6) 0.060(6) -0.016(5) 0.002(5) -0.005(5)
C73 0.115(10) 0.061(6) 0.061(7) -0.022(5) -0.025(7) 0.017(6)
C74 0.148(14) 0.071(8) 0.080(9) -0.037(7) -0.038(9) 0.040(8)
C75 0.060(6) 0.059(6) 0.064(7) -0.010(5) -0.010(5) 0.013(5)
C76 0.053(5) 0.061(6) 0.041(5) -0.009(4) -0.017(4) -0.002(4)
C77 0.067(6) 0.053(5) 0.040(5) -0.001(4) -0.007(4) -0.004(4)
C78 0.073(7) 0.061(6) 0.044(5) -0.013(4) -0.019(5) -0.005(5)
C79 0.099(9) 0.093(9) 0.052(6) -0.028(6) -0.002(6) -0.036(7)
C80 0.094(9) 0.073(7) 0.043(5) -0.012(5) -0.003(5) -0.033(6)
C81 0.056(6) 0.077(7) 0.065(6) -0.038(5) -0.032(5) 0.016(5)
C82 0.067(6) 0.058(5) 0.053(6) -0.023(4) -0.030(5) 0.004(5)
C83 0.056(6) 0.064(6) 0.040(5) -0.003(4) -0.015(4) -0.005(4)
C84 0.054(6) 0.075(7) 0.056(6) -0.009(5) -0.018(5) -0.014(5)
C85 0.070(6) 0.042(5) 0.048(5) -0.005(4) -0.028(5) -0.005(4)
C86 0.078(8) 0.080(7) 0.042(5) -0.021(5) -0.018(5) -0.021(6)
C87 0.053(6) 0.093(8) 0.044(5) -0.025(5) -0.008(4) -0.017(5)
C88 0.074(7) 0.048(5) 0.062(6) -0.017(5) -0.038(5) 0.009(5)
N1 0.060(5) 0.064(5) 0.079(6) -0.015(4) -0.025(5) -0.003(4)
N2 0.066(5) 0.069(5) 0.045(4) -0.014(4) -0.024(4) -0.004(4)
N3 0.049(5) 0.052(5) 0.074(6) -0.005(4) -0.008(4) 0.016(4)
N4 0.045(4) 0.064(5) 0.055(5) -0.002(4) 0.008(4) -0.013(4)
N5 0.068(6) 0.062(5) 0.069(6) -0.007(4) -0.014(5) -0.006(4)
N6 0.126(9) 0.038(4) 0.069(6) -0.021(4) -0.031(6) 0.013(5)
N7 0.049(5) 0.068(5) 0.060(5) 0.013(4) -0.001(4) -0.003(4)
N8 0.060(5) 0.076(5) 0.051(4) -0.021(4) -0.028(4) -0.002(4)
O1 0.047(4) 0.080(5) 0.037(3) -0.015(3) -0.014(3) -0.002(3)
O2 0.049(4) 0.148(8) 0.055(4) -0.032(5) -0.023(3) 0.008(5)
O3 0.038(3) 0.062(4) 0.071(5) 0.014(3) -0.014(3) -0.002(3)
O4 0.035(4) 0.086(5) 0.063(4) 0.017(4) -0.003(3) 0.005(3)
O5 0.056(4) 0.071(4) 0.045(4) -0.005(3) 0.000(3) -0.015(3)
O6 0.052(4) 0.061(4) 0.048(4) -0.011(3) 0.008(3) -0.014(3)
O7 0.109(7) 0.058(4) 0.098(6) -0.035(4) -0.058(5) 0.033(4)
O8 0.083(6) 0.052(4) 0.090(6) -0.012(4) 0.008(5) 0.007(4)
O9 0.035(3) 0.080(5) 0.054(4) 0.016(3) 0.001(3) -0.006(3)
O10 0.048(4) 0.059(4) 0.044(3) 0.017(3) -0.008(3) -0.014(3)
O11 0.126(8) 0.083(6) 0.056(5) 0.003(4) -0.056(5) -0.020(5)
O12 0.093(6) 0.068(5) 0.070(5) -0.019(4) -0.044(4) 0.002(4)
O13 0.032(3) 0.046(3) 0.032(3) -0.012(2) -0.002(2) 0.002(2)
O14 0.038(3) 0.033(3) 0.038(3) -0.005(2) -0.007(2) -0.008(2)
O15 0.033(3) 0.045(3) 0.035(3) -0.005(2) -0.011(2) -0.003(2)
O16 0.042(3) 0.041(3) 0.037(3) 0.005(2) -0.012(2) 0.000(2)
O17 0.071(5) 0.063(5) 0.065(5) 0.012(4) -0.014(4) 0.000(4)
O18 0.073(5) 0.103(7) 0.062(5) -0.039(5) -0.015(4) 0.020(5)
O19 0.056(5) 0.095(6) 0.068(5) -0.019(4) -0.009(4) 0.022(4)
O20 0.060(4) 0.063(4) 0.077(5) 0.027(4) -0.006(4) 0.007(4)
O21 0.043(4) 0.071(5) 0.057(4) -0.014(4) -0.009(3) -0.001(3)
O22 0.077(5) 0.072(5) 0.053(4) -0.028(4) -0.016(4) 0.009(4)
O23 0.102(7) 0.047(4) 0.093(6) -0.020(4) -0.046(5) 0.014(4)
O24 0.124(8) 0.082(6) 0.065(5) -0.044(4) 0.029(5) -0.034(6)
O25 0.103(7) 0.092(6) 0.076(6) -0.011(5) -0.026(5) -0.044(5)
Cl1 0.144(3) 0.080(2) 0.077(2) -0.0166(16) -0.027(2) -0.012(2)
Cl2 0.155(4) 0.085(2) 0.092(2) -0.0127(18) -0.043(2) -0.012(2)
Cl3 0.092(2) 0.173(4) 0.0635(19) -0.024(2) -0.0054(17) -0.019(2)
Cl4 0.289(11) 0.186(7) 0.123(5) -0.012(4) -0.001(6) -0.008(7)
Cl5 0.173(6) 0.197(7) 0.204(8) 0.059(6) -0.044(6) -0.003(5)
Cl6 0.090(3) 0.137(4) 0.090(3) 0.042(3) -0.028(2) -0.042(3)
Cl6' 0.090(3) 0.137(4) 0.090(3) 0.042(3) -0.028(2) -0.042(3)
Cl7 0.119(5) 0.118(5) 0.226(10) -0.033(5) -0.040(6) 0.005(4)
Cl7' 0.119(5) 0.118(5) 0.226(10) -0.033(5) -0.040(6) 0.005(4)
Cl8 0.130(5) 0.166(6) 0.107(4) -0.003(4) 0.004(4) -0.006(5)
Cl8' 0.130(5) 0.166(6) 0.107(4) -0.003(4) 0.004(4) -0.006(5)

loop_
_atom_type_symbol
_atom_type_description
_atom_type_scat_dispersion_real
_atom_type_scat_dispersion_imag
_atom_type_scat_source
C C 0.0181 0.0091 'International Tables Vol C Tables 4.2.6.8 and 6.1.1.4'
H H 0.0000 0.0000 'International Tables Vol C Tables 4.2.6.8 and 6.1.1.4'
N N 0.0311 0.0180 'International Tables Vol C Tables 4.2.6.8 and 6.1.1.4'
O O 0.0492 0.0322 'International Tables Vol C Tables 4.2.6.8 and 6.1.1.4'
Eu Eu -8.9294 11.1857 'International Tables Vol C Tables 4.2.6.8 and 6.1.1.4'
Cl Cl 0.3639 0.7018 'International Tables Vol C Tables 4.2.6.8 and 6.1.1.4'

loop_
_geom_angle_atom_site_label_1
_geom_angle_atom_site_label_2
_geom_angle_atom_site_label_3
_geom_angle
_geom_angle_site_symmetry_1
_geom_angle_site_symmetry_3
_geom_angle_publ_flag
O7 Eu1 O9 95.5(3) . 1_456 ?
O7 Eu1 O12 149.1(3) . 1_566 ?
O9 Eu1 O12 92.5(3) 1_456 1_566 ?
O7 Eu1 O13 97.7(3) . . ?
O9 Eu1 O13 143.7(2) 1_456 . ?
O12 Eu1 O13 93.3(3) 1_566 . ?
O7 Eu1 O14 72.2(2) . . ?
O9 Eu1 O14 80.9(2) 1_456 . ?
O12 Eu1 O14 138.7(2) 1_566 . ?
O13 Eu1 O14 71.24(19) . . ?
O7 Eu1 O4 74.4(3) . . ?
O9 Eu1 O4 141.5(2) 1_456 . ?
O12 Eu1 O4 80.8(3) 1_566 . ?
O13 Eu1 O4 74.8(2) . . ?
O14 Eu1 O4 127.7(2) . . ?
O7 Eu1 O17 74.7(3) . . ?
O9 Eu1 O17 71.4(3) 1_456 . ?
O12 Eu1 O17 79.8(3) 1_566 . ?
O13 Eu1 O17 144.9(2) . . ?
O14 Eu1 O17 134.0(2) . . ?
O4 Eu1 O17 70.1(3) . . ?
O7 Eu1 O15 138.6(2) . . ?
O9 Eu1 O15 77.8(2) 1_456 . ?
O12 Eu1 O15 72.3(2) 1_566 . ?
O13 Eu1 O15 69.94(18) . . ?
O14 Eu1 O15 66.42(17) . . ?
O4 Eu1 O15 133.6(2) . . ?
O17 Eu1 O15 137.1(2) . . ?
O7 Eu1 Eu2 70.0(2) . . ?
O9 Eu1 Eu2 120.02(18) 1_456 . ?
O12 Eu1 Eu2 129.7(2) 1_566 . ?
O13 Eu1 Eu2 37.69(14) . . ?
O14 Eu1 Eu2 39.09(13) . . ?
O4 Eu1 Eu2 91.85(17) . . ?
O17 Eu1 Eu2 143.6(2) . . ?
O15 Eu1 Eu2 78.20(12) . . ?
O7 Eu1 Eu4 131.3(3) . . ?
O9 Eu1 Eu4 115.37(18) 1_456 . ?
O12 Eu1 Eu4 69.7(2) 1_566 . ?
O13 Eu1 Eu4 36.15(13) . . ?
O14 Eu1 Eu4 76.46(12) . . ?
O4 Eu1 Eu4 97.87(18) . . ?
O17 Eu1 Eu4 148.8(2) . . ?
O15 Eu1 Eu4 37.62(12) . . ?
Eu2 Eu1 Eu4 62.106(10) . . ?
O7 Eu1 Eu3 103.57(19) . . ?
O9 Eu1 Eu3 68.50(16) 1_456 . ?
O12 Eu1 Eu3 107.1(2) 1_566 . ?
O13 Eu1 Eu3 75.51(14) . . ?
O14 Eu1 Eu3 32.78(13) . . ?
O4 Eu1 Eu3 149.67(16) . . ?
O17 Eu1 Eu3 139.5(2) . . ?
O15 Eu1 Eu3 35.72(12) . . ?
Eu2 Eu1 Eu3 60.205(10) . . ?
Eu4 Eu1 Eu3 60.063(10) . . ?
O2 Eu2 O5 99.6(3) 1_454 1_564 ?
O2 Eu2 O13 143.0(3) 1_454 . ?
O5 Eu2 O13 84.5(2) 1_564 . ?
O2 Eu2 O14 83.7(3) 1_454 . ?
O5 Eu2 O14 140.9(2) 1_564 . ?
O13 Eu2 O14 71.35(19) . . ?
O2 Eu2 O19 142.1(3) 1_454 . ?
O5 Eu2 O19 83.4(3) 1_564 . ?
O13 Eu2 O19 74.8(2) . . ?
O14 Eu2 O19 117.5(3) . . ?
O2 Eu2 O18 74.2(3) 1_454 . ?
O5 Eu2 O18 73.0(3) 1_564 . ?
O13 Eu2 O18 140.4(3) . . ?
O14 Eu2 O18 143.2(3) . . ?
O19 Eu2 O18 70.7(3) . . ?
O2 Eu2 O8 91.6(4) 1_454 . ?
O5 Eu2 O8 147.5(3) 1_564 . ?
O13 Eu2 O8 104.6(3) . . ?
O14 Eu2 O8 70.4(2) . . ?
O19 Eu2 O8 69.5(3) . . ?
O18 Eu2 O8 81.0(3) . . ?
O2 Eu2 O16 76.7(3) 1_454 . ?
O5 Eu2 O16 75.5(2) 1_564 . ?
O13 Eu2 O16 68.70(19) . . ?
O14 Eu2 O16 67.27(18) . . ?
O19 Eu2 O16 139.1(3) . . ?
O18 Eu2 O16 132.2(3) . . ?
O8 Eu2 O16 137.0(2) . . ?
O2 Eu2 Eu1 122.8(2) 1_454 . ?
O5 Eu2 Eu1 122.02(17) 1_564 . ?
O13 Eu2 Eu1 37.76(14) . . ?
O14 Eu2 Eu1 39.15(13) . . ?
O19 Eu2 Eu1 84.5(2) . . ?
O18 Eu2 Eu1 149.8(2) . . ?
O8 Eu2 Eu1 74.2(2) . . ?
O16 Eu2 Eu1 77.95(13) . . ?
O2 Eu2 Eu3 66.9(2) 1_454 . ?
O5 Eu2 Eu3 111.41(18) 1_564 . ?
O13 Eu2 Eu3 77.36(13) . . ?
O14 Eu2 Eu3 34.51(13) . . ?
O19 Eu2 Eu3 146.9(2) . . ?
O18 Eu2 Eu3 141.0(2) . . ?
O8 Eu2 Eu3 101.11(18) . . ?
O16 Eu2 Eu3 36.17(13) . . ?
Eu1 Eu2 Eu3 62.481(10) . . ?
O2 Eu2 Eu4 113.7(2) 1_454 . ?
O5 Eu2 Eu4 68.63(17) 1_564 . ?
O13 Eu2 Eu4 33.97(14) . . ?
O14 Eu2 Eu4 74.35(13) . . ?
O19 Eu2 Eu4 102.6(2) . . ?
O18 Eu2 Eu4 141.6(3) . . ?
O8 Eu2 Eu4 133.5(2) . . ?
O16 Eu2 Eu4 37.05(13) . . ?
Eu1 Eu2 Eu4 59.348(10) . . ?
Eu3 Eu2 Eu4 59.951(10) . . ?
O14 Eu3 O10 78.2(2) . 1_456 ?
O14 Eu3 O1 77.7(2) . 1_454 ?
O10 Eu3 O1 104.3(3) 1_456 1_454 ?
O14 Eu3 O16 70.60(19) . . ?
O10 Eu3 O16 143.0(2) 1_456 . ?
O1 Eu3 O16 88.4(2) 1_454 . ?
O14 Eu3 O15 69.82(19) . . ?
O10 Eu3 O15 81.6(2) 1_456 . ?
O1 Eu3 O15 145.1(2) 1_454 . ?
O16 Eu3 O15 69.34(19) . . ?
O14 Eu3 O20 139.2(2) . . ?
O10 Eu3 O20 141.5(3) 1_456 . ?
O1 Eu3 O20 82.0(3) 1_454 . ?
O16 Eu3 O20 73.9(2) . . ?
O15 Eu3 O20 115.0(3) . . ?
O14 Eu3 O22 140.2(2) . . ?
O10 Eu3 O22 80.0(3) 1_456 . ?
O1 Eu3 O22 140.3(3) 1_454 . ?
O16 Eu3 O22 112.1(3) . . ?
O15 Eu3 O22 74.4(2) . . ?
O20 Eu3 O22 72.5(3) . . ?
O14 Eu3 O21 128.7(2) . . ?
O10 Eu3 O21 74.1(3) 1_456 . ?
O1 Eu3 O21 68.7(2) 1_454 . ?
O16 Eu3 O21 142.0(2) . . ?
O15 Eu3 O21 143.6(2) . . ?
O20 Eu3 O21 73.2(3) . . ?
O22 Eu3 O21 75.0(3) . . ?
O14 Eu3 Eu2 36.10(13) . . ?
O10 Eu3 Eu2 114.32(18) 1_456 . ?
O1 Eu3 Eu2 69.19(17) 1_454 . ?
O16 Eu3 Eu2 38.13(14) . . ?
O15 Eu3 Eu2 77.00(13) . . ?
O20 Eu3 Eu2 103.45(19) . . ?
O22 Eu3 Eu2 145.6(2) . . ?
O21 Eu3 Eu2 137.80(16) . . ?
O14 Eu3 Eu4 75.42(13) . . ?
O10 Eu3 Eu4 116.58(17) 1_456 . ?
O1 Eu3 Eu4 124.17(17) 1_454 . ?
O16 Eu3 Eu4 36.53(14) . . ?
O15 Eu3 Eu4 35.17(13) . . ?
O20 Eu3 Eu4 87.8(2) . . ?
O22 Eu3 Eu4 85.3(2) . . ?
O21 Eu3 Eu4 155.90(18) . . ?
Eu2 Eu3 Eu4 60.262(10) . . ?
O14 Eu3 Eu1 34.31(14) . . ?
O10 Eu3 Eu1 68.15(17) 1_456 . ?
O1 Eu3 Eu1 111.90(18) 1_454 . ?
O16 Eu3 Eu1 74.83(13) . . ?
O15 Eu3 Eu1 37.72(13) . . ?
O20 Eu3 Eu1 145.3(2) . . ?
O22 Eu3 Eu1 106.27(19) . . ?
O21 Eu3 Eu1 141.13(18) . . ?
Eu2 Eu3 Eu1 57.314(10) . . ?
Eu4 Eu3 Eu1 57.794(10) . . ?
O14 Eu3 H20C 146(3) . . ?
O10 Eu3 H20C 127.1(19) 1_456 . ?
O1 Eu3 H20C 75(3) 1_454 . ?
O16 Eu3 H20C 89.7(17) . . ?
O15 Eu3 H20C 129(3) . . ?
O20 Eu3 H20C 17.3(16) . . ?
O22 Eu3 H20C 72(3) . . ?
O21 Eu3 H20C 56.0(15) . . ?
Eu2 Eu3 H20C 114(3) . . ?
Eu4 Eu3 H20C 104.9(18) . . ?
Eu1 Eu3 H20C 162.6(16) . . ?
O13 Eu4 O6 81.0(2) . 1_564 ?
O13 Eu4 O15 73.57(19) . . ?
O6 Eu4 O15 146.2(2) 1_564 . ?
O13 Eu4 O11 77.1(3) . 1_566 ?
O6 Eu4 O11 110.9(3) 1_564 1_566 ?
O15 Eu4 O11 85.1(3) . 1_566 ?
O13 Eu4 O16 70.3(2) . . ?
O6 Eu4 O16 81.4(2) 1_564 . ?
O15 Eu4 O16 69.31(18) . . ?
O11 Eu4 O16 142.9(3) 1_566 . ?
O13 Eu4 O23 142.9(2) . . ?
O6 Eu4 O23 81.5(3) 1_564 . ?
O15 Eu4 O23 105.8(3) . . ?
O11 Eu4 O23 139.9(3) 1_566 . ?
O16 Eu4 O23 74.9(2) . . ?
O13 Eu4 O24 140.1(3) . . ?
O6 Eu4 O24 135.9(3) 1_564 . ?
O15 Eu4 O24 76.0(3) . . ?
O11 Eu4 O24 75.2(4) 1_566 . ?
O16 Eu4 O24 120.9(3) . . ?
O23 Eu4 O24 70.6(4) . . ?
O13 Eu4 O25 124.9(3) . . ?
O6 Eu4 O25 69.2(3) 1_564 . ?
O15 Eu4 O25 144.4(3) . . ?
O11 Eu4 O25 72.2(3) 1_566 . ?
O16 Eu4 O25 142.3(3) . . ?
O23 Eu4 O25 77.7(3) . . ?
O24 Eu4 O25 72.0(3) . . ?
O13 Eu4 Eu1 36.86(14) . . ?
O6 Eu4 Eu1 117.91(17) 1_564 . ?
O15 Eu4 Eu1 40.79(13) . . ?
O11 Eu4 Eu1 65.3(2) 1_566 . ?
O16 Eu4 Eu1 77.91(13) . . ?
O23 Eu4 Eu1 143.6(2) . . ?
O24 Eu4 Eu1 104.5(2) . . ?
O25 Eu4 Eu1 136.6(2) . . ?
O13 Eu4 Eu3 77.57(14) . . ?
O6 Eu4 Eu3 117.02(18) 1_564 . ?
O15 Eu4 Eu3 36.04(13) . . ?
O11 Eu4 Eu3 120.5(2) 1_566 . ?
O16 Eu4 Eu3 35.63(13) . . ?
O23 Eu4 Eu3 81.7(2) . . ?
O24 Eu4 Eu3 92.4(3) . . ?
O25 Eu4 Eu3 157.4(3) . . ?
Eu1 Eu4 Eu3 62.143(10) . . ?
O13 Eu4 Eu2 34.57(15) . . ?
O6 Eu4 Eu2 69.36(17) 1_564 . ?
O15 Eu4 Eu2 77.09(13) . . ?
O11 Eu4 Eu2 111.7(2) 1_566 . ?
O16 Eu4 Eu2 38.10(14) . . ?
O23 Eu4 Eu2 108.4(2) . . ?
O24 Eu4 Eu2 151.4(2) . . ?
O25 Eu4 Eu2 136.5(2) . . ?
Eu1 Eu4 Eu2 58.546(11) . . ?
Eu3 Eu4 Eu2 59.786(10) . . ?
O13 Eu4 H24C 136(4) . . ?
O6 Eu4 H24C 142(5) 1_564 . ?
O15 Eu4 H24C 64(4) . . ?
O11 Eu4 H24C 88(3) 1_566 . ?
O16 Eu4 H24C 103.5(18) . . ?
O23 Eu4 H24C 65(4) . . ?
O24 Eu4 H24C 17.7(18) . . ?
O25 Eu4 H24C 87(3) . . ?
Eu1 Eu4 H24C 99(4) . . ?
Eu3 Eu4 H24C 75(2) . . ?
Eu2 Eu4 H24C 135(2) . . ?
O13 Eu4 H25A 111(3) . . ?
O6 Eu4 H25A 51(2) 1_564 . ?
O15 Eu4 H25A 161(3) . . ?
O11 Eu4 H25A 79(4) 1_566 . ?
O16 Eu4 H25A 130(3) . . ?
O23 Eu4 H25A 81(4) . . ?
O24 Eu4 H25A 90(2) . . ?
O25 Eu4 H25A 19(2) . . ?
Eu1 Eu4 H25A 135(4) . . ?
Eu3 Eu4 H25A 161(4) . . ?
Eu2 Eu4 H25A 118(2) . . ?
H24C Eu4 H25A 105(4) . . ?
N1 C1 C2 120.1(10) . . ?
N1 C1 C10 120.4(9) . . ?
C2 C1 C10 119.5(10) . . ?
C1 C2 C5 122.2(10) . . ?
C1 C2 H2A 118.9 . . ?
C5 C2 H2A 118.9 . . ?
N1 C3 C4 120.7(11) . . ?
N1 C3 C19 118.9(9) . . ?
C4 C3 C19 120.1(9) . . ?
C3 C4 C5 118.9(9) . . ?
C3 C4 H4A 120.5 . . ?
C5 C4 H4A 120.5 . . ?
C2 C5 C4 117.4(10) . . ?
C2 C5 C32 121.6(10) . . ?
C4 C5 C32 121.0(9) . . ?
C10 C6 C7 122.0(11) . . ?
C10 C6 H6A 119.0 . . ?
C7 C6 H6A 119.0 . . ?
N2 C7 C6 120.1(11) . . ?
N2 C7 H7A 119.9 . . ?
C6 C7 H7A 119.9 . . ?
N2 C8 C9 118.1(10) . . ?
N2 C8 H8A 121.0 . . ?
C9 C8 H8A 121.0 . . ?
C8 C9 C10 121.9(10) . . ?
C8 C9 H9A 119.1 . . ?
C10 C9 H9A 119.1 . . ?
C6 C10 C9 115.3(10) . . ?
C6 C10 C1 123.2(10) . . ?
C9 C10 C1 121.4(9) . . ?
N2 C11 C12 110.9(8) . . ?
N2 C11 H11A 109.5 . . ?
C12 C11 H11A 109.5 . . ?
N2 C11 H11B 109.5 . . ?
C12 C11 H11B 109.5 . . ?
H11A C11 H11B 108.1 . . ?
C13 C12 C17 120.1(9) . . ?
C13 C12 C11 118.7(9) . . ?
C17 C12 C11 121.0(9) . . ?
C12 C13 C14 120.1(10) . . ?
C12 C13 H13A 119.9 . . ?
C14 C13 H13A 119.9 . . ?
C15 C14 C13 120.7(9) . . ?
C15 C14 H14A 119.6 . . ?
C13 C14 H14A 119.6 . . ?
C14 C15 C16 118.6(9) . . ?
C14 C15 C18 120.4(8) . . ?
C16 C15 C18 121.0(9) . . ?
C17 C16 C15 120.8(10) . . ?
C17 C16 H16A 119.6 . . ?
C15 C16 H16A 119.6 . . ?
C16 C17 C12 119.7(10) . . ?
C16 C17 H17A 120.2 . . ?
C12 C17 H17A 120.2 . . ?
O1 C18 O2 123.9(8) . . ?
O1 C18 C15 119.8(8) . . ?
O2 C18 C15 115.7(8) . . ?
C20 C19 C23 116.5(12) . . ?
C20 C19 C3 121.0(10) . . ?
C23 C19 C3 122.5(10) . . ?
C21 C20 C19 121.1(12) . . ?
C21 C20 H20A 119.4 . . ?
C19 C20 H20A 119.4 . . ?
N3 C21 C20 120.8(12) . . ?
N3 C21 H21A 119.6 . . ?
C20 C21 H21A 119.6 . . ?
C23 C22 N3 121.9(11) . . ?
C23 C22 H22A 119.0 . . ?
N3 C22 H22A 119.0 . . ?
C22 C23 C19 119.8(11) . . ?
C22 C23 H23A 120.1 . . ?
C19 C23 H23A 120.1 . . ?
C25 C24 N3 109.3(9) . . ?
C25 C24 H24A 109.8 . . ?
N3 C24 H24A 109.8 . . ?
C25 C24 H24B 109.8 . . ?
N3 C24 H24B 109.8 . . ?
H24A C24 H24B 108.3 . . ?
C26 C25 C30 119.6(9) . . ?
C26 C25 C24 119.6(10) . . ?
C30 C25 C24 120.7(10) . . ?
C25 C26 C27 120.1(10) . . ?
C25 C26 H26A 119.9 . . ?
C27 C26 H26A 119.9 . . ?
C26 C27 C28 119.9(10) . . ?
C26 C27 H27A 120.1 . . ?
C28 C27 H27A 120.1 . . ?
C29 C28 C27 120.1(9) . . ?
C29 C28 C31 120.7(9) . . ?
C27 C28 C31 119.2(9) . . ?
C28 C29 C30 119.9(10) . . ?
C28 C29 H29A 120.1 . . ?
C30 C29 H29A 120.1 . . ?
C25 C30 C29 120.3(10) . . ?
C25 C30 H30A 119.9 . . ?
C29 C30 H30A 119.9 . . ?
O3 C31 O4 126.5(9) . . ?
O3 C31 C28 117.0(9) . . ?
O4 C31 C28 116.6(9) . . ?
C36 C32 C33 118.2(11) . . ?
C36 C32 C5 119.3(10) . . ?
C33 C32 C5 122.4(11) . . ?
C32 C33 C34 120.1(10) . . ?
C32 C33 H33A 120.0 . . ?
C34 C33 H33A 120.0 . . ?
N4 C34 C33 120.2(10) . . ?
N4 C34 H34A 119.9 . . ?
C33 C34 H34A 119.9 . . ?
N4 C35 C36 120.9(12) . . ?
N4 C35 H35A 119.6 . . ?
C36 C35 H35A 119.6 . . ?
C32 C36 C35 118.0(11) . . ?
C32 C36 H36A 121.0 . . ?
C35 C36 H36A 121.0 . . ?
N4 C37 C38 109.8(8) . . ?
N4 C37 H37A 109.7 . . ?
C38 C37 H37A 109.7 . . ?
N4 C37 H37B 109.7 . . ?
C38 C37 H37B 109.7 . . ?
H37A C37 H37B 108.2 . . ?
C39 C38 C43 119.1(9) . . ?
C39 C38 C37 120.4(10) . . ?
C43 C38 C37 120.5(10) . . ?
C38 C39 C40 120.9(9) . . ?
C38 C39 H39A 119.5 . . ?
C40 C39 H39A 119.5 . . ?
C41 C40 C39 120.5(9) . . ?
C41 C40 H40A 119.8 . . ?
C39 C40 H40A 119.8 . . ?
C40 C41 C42 120.1(9) . . ?
C40 C41 C44 122.1(8) . . ?
C42 C41 C44 117.6(9) . . ?
C43 C42 C41 119.1(10) . . ?
C43 C42 H42A 120.4 . . ?
C41 C42 H42A 120.4 . . ?
C42 C43 C38 120.2(9) . . ?
C42 C43 H43A 119.9 . . ?
C38 C43 H43A 119.9 . . ?
O6 C44 O5 125.3(8) . . ?
O6 C44 C41 119.0(8) . . ?
O5 C44 C41 115.7(8) . . ?
N5 C45 C46 121.7(9) . . ?
N5 C45 C63 121.2(9) . . ?
C46 C45 C63 117.1(8) . . ?
C45 C46 C47 118.8(9) . . ?
C45 C46 H46A 120.6 . . ?
C47 C46 H46A 120.6 . . ?
C48 C47 C46 120.6(9) . . ?
C48 C47 C50 120.1(10) . . ?
C46 C47 C50 119.2(9) . . ?
C47 C48 C49 119.8(9) . . ?
C47 C48 H48A 120.1 . . ?
C49 C48 H48A 120.1 . . ?
C48 C49 N5 119.7(9) . . ?
C48 C49 C76 117.4(9) . . ?
N5 C49 C76 122.9(9) . . ?
C51 C50 C54 116.1(9) . . ?
C51 C50 C47 121.5(9) . . ?
C54 C50 C47 122.4(9) . . ?
C52 C51 C50 121.4(11) . . ?
C52 C51 H51A 119.3 . . ?
C50 C51 H51A 119.3 . . ?
N7 C52 C51 120.6(11) . . ?
N7 C52 H52A 119.7 . . ?
C51 C52 H52A 119.7 . . ?
N7 C53 C54 121.6(11) . . ?
N7 C53 H53A 119.2 . . ?
C54 C53 H53A 119.2 . . ?
C53 C54 C50 119.8(11) . . ?
C53 C54 H54A 120.1 . . ?
C50 C54 H54A 120.1 . . ?
N7 C55 C56 113.2(9) . . ?
N7 C55 H55A 108.9 . . ?
C56 C55 H55A 108.9 . . ?
N7 C55 H55B 108.9 . . ?
C56 C55 H55B 108.9 . . ?
H55A C55 H55B 107.7 . . ?
C61 C56 C57 119.6(8) . . ?
C61 C56 C55 119.2(9) . . ?
C57 C56 C55 121.0(10) . . ?
C56 C57 C58 122.3(9) . . ?
C56 C57 H57A 118.8 . . ?
C58 C57 H57A 118.8 . . ?
C57 C58 C59 117.8(9) . . ?
C57 C58 H58A 121.1 . . ?
C59 C58 H58A 121.1 . . ?
C60 C59 C58 120.8(8) . . ?
C60 C59 C62 118.7(8) . . ?
C58 C59 C62 120.5(8) . . ?
C59 C60 C61 120.4(9) . . ?
C59 C60 H60A 119.8 . . ?
C61 C60 H60A 119.8 . . ?
C56 C61 C60 119.1(9) . . ?
C56 C61 H61A 120.5 . . ?
C60 C61 H61A 120.5 . . ?
O9 C62 O10 125.7(8) . . ?
O9 C62 C59 117.0(7) . . ?
O10 C62 C59 117.2(8) . . ?
C67 C63 C64 120.3(12) . . ?
C67 C63 C45 120.4(11) . . ?
C64 C63 C45 119.2(10) . . ?
C63 C64 C65 119.4(12) . . ?
C63 C64 H64A 120.3 . . ?
C65 C64 H64A 120.3 . . ?
N6 C65 C64 120.1(13) . . ?
N6 C65 H65A 119.9 . . ?
C64 C65 H65A 119.9 . . ?
N6 C66 C67 121.6(13) . . ?
N6 C66 H66A 119.2 . . ?
C67 C66 H66A 119.2 . . ?
C63 C67 C66 118.1(14) . . ?
C63 C67 H67A 121.0 . . ?
C66 C67 H67A 121.0 . . ?
N6 C68 C69 112.2(11) . . ?
N6 C68 H68A 109.2 . . ?
C69 C68 H68A 109.2 . . ?
N6 C68 H68B 109.2 . . ?
C69 C68 H68B 109.2 . . ?
H68A C68 H68B 107.9 . . ?
C74 C69 C70 120.0(11) . . ?
C74 C69 C68 120.0(12) . . ?
C70 C69 C68 119.7(12) . . ?
C69 C70 C71 119.2(13) . . ?
C69 C70 H70A 120.4 . . ?
C71 C70 H70A 120.4 . . ?
C72 C71 C70 120.3(11) . . ?
C72 C71 H71A 119.9 . . ?
C70 C71 H71A 119.9 . . ?
C73 C72 C71 119.3(10) . . ?
C73 C72 C75 121.1(11) . . ?
C71 C72 C75 119.7(10) . . ?
C72 C73 C74 119.5(12) . . ?
C72 C73 H73A 120.2 . . ?
C74 C73 H73A 120.2 . . ?
C69 C74 C73 121.3(12) . . ?
C69 C74 H74A 119.3 . . ?
C73 C74 H74A 119.3 . . ?
O7 C75 O8 128.4(9) . . ?
O7 C75 C72 114.3(10) . . ?
O8 C75 C72 117.0(10) . . ?
C80 C76 C77 117.1(9) . . ?
C80 C76 C49 122.9(9) . . ?
C77 C76 C49 120.0(9) . . ?
C78 C77 C76 119.0(9) . . ?
C78 C77 H77A 120.5 . . ?
C76 C77 H77A 120.5 . . ?
N8 C78 C77 121.1(10) . . ?
N8 C78 H78A 119.4 . . ?
C77 C78 H78A 119.4 . . ?
N8 C79 C80 120.0(11) . . ?
N8 C79 H79A 120.0 . . ?
C80 C79 H79A 120.0 . . ?
C76 C80 C79 121.4(11) . . ?
C76 C80 H80A 119.3 . . ?
C79 C80 H80A 119.3 . . ?
N8 C81 C82 111.8(8) . . ?
N8 C81 H81A 109.2 . . ?
C82 C81 H81A 109.2 . . ?
N8 C81 H81B 109.2 . . ?
C82 C81 H81B 109.2 . . ?
H81A C81 H81B 107.9 . . ?
C87 C82 C83 119.5(9) . . ?
C87 C82 C81 121.9(10) . . ?
C83 C82 C81 118.6(10) . . ?
C84 C83 C82 120.0(10) . . ?
C84 C83 H83A 120.0 . . ?
C82 C83 H83A 120.0 . . ?
C83 C84 C85 119.2(10) . . ?
C83 C84 H84A 120.4 . . ?
C85 C84 H84A 120.4 . . ?
C86 C85 C84 120.0(9) . . ?
C86 C85 C88 119.5(9) . . ?
C84 C85 C88 120.1(9) . . ?
C87 C86 C85 119.6(10) . . ?
C87 C86 H86A 120.2 . . ?
C85 C86 H86A 120.2 . . ?
C82 C87 C86 121.6(10) . . ?
C82 C87 H87A 119.2 . . ?
C86 C87 H87A 119.2 . . ?
O11 C88 O12 123.7(9) . . ?
O11 C88 C85 119.6(10) . . ?
O12 C88 C85 116.6(9) . . ?
C1 N1 C3 120.3(10) . . ?
C7 N2 C8 122.5(10) . . ?
C7 N2 C11 118.8(10) . . ?
C8 N2 C11 118.6(10) . . ?
C21 N3 C22 119.7(11) . . ?
C21 N3 C24 119.4(10) . . ?
C22 N3 C24 120.9(10) . . ?
C35 N4 C34 122.5(11) . . ?
C35 N4 C37 117.5(10) . . ?
C34 N4 C37 120.0(10) . . ?
C45 N5 C49 119.2(9) . . ?
C66 N6 C65 119.9(12) . . ?
C66 N6 C68 123.2(12) . . ?
C65 N6 C68 116.6(13) . . ?
C53 N7 C52 120.3(10) . . ?
C53 N7 C55 119.6(11) . . ?
C52 N7 C55 120.1(11) . . ?
C78 N8 C79 121.3(9) . . ?
C78 N8 C81 120.7(10) . . ?
C79 N8 C81 118.0(10) . . ?
C18 O1 Eu3 134.2(6) . 1_656 ?
C18 O2 Eu2 135.7(7) . 1_656 ?
C31 O4 Eu1 138.3(6) . . ?
C44 O5 Eu2 135.1(6) . 1_546 ?
C44 O6 Eu4 137.0(6) . 1_546 ?
C75 O7 Eu1 137.1(8) . . ?
C75 O8 Eu2 121.0(8) . . ?
C62 O9 Eu1 137.5(6) . 1_654 ?
C62 O10 Eu3 139.0(6) . 1_654 ?
C88 O11 Eu4 134.2(8) . 1_544 ?
C88 O12 Eu1 126.4(7) . 1_544 ?
Eu4 O13 Eu2 111.5(2) . . ?
Eu4 O13 Eu1 107.0(2) . . ?
Eu2 O13 Eu1 104.6(2) . . ?
Eu4 O13 H13B 109.5 . . ?
Eu2 O13 H13B 119.9 . . ?
Eu1 O13 H13B 103.3 . . ?
Eu3 O14 Eu2 109.4(2) . . ?
Eu3 O14 Eu1 112.9(2) . . ?
Eu2 O14 Eu1 101.8(2) . . ?
Eu3 O14 H14B 109.5 . . ?
Eu2 O14 H14B 111.7 . . ?
Eu1 O14 H14B 111.4 . . ?
Eu4 O15 Eu3 108.8(2) . . ?
Eu4 O15 Eu1 101.6(2) . . ?
Eu3 O15 Eu1 106.6(2) . . ?
Eu4 O15 H15B 109.5 . . ?
Eu3 O15 H15B 117.5 . . ?
Eu1 O15 H15B 111.7 . . ?
Eu3 O16 Eu4 107.8(2) . . ?
Eu3 O16 Eu2 105.7(2) . . ?
Eu4 O16 Eu2 104.9(2) . . ?
Eu3 O16 H16B 109.5 . . ?
Eu4 O16 H16B 108.9 . . ?
Eu2 O16 H16B 119.5 . . ?
Eu1 O17 H17B 121(10) . . ?
Eu1 O17 H17C 122(10) . . ?
H17B O17 H17C 107(7) . . ?
Eu2 O18 H18A 124(10) . . ?
Eu2 O18 H18B 138(10) . . ?
H18A O18 H18B 96(6) . . ?
Eu2 O19 H19A 125(10) . . ?
Eu2 O19 H19B 121(10) . . ?
H19A O19 H19B 112(7) . . ?
Eu3 O20 H20B 126(10) . . ?
Eu3 O20 H20C 104(10) . . ?
H20B O20 H20C 119(8) . . ?
Eu3 O21 H21B 131(8) . . ?
Eu3 O21 H21C 120(8) . . ?
H21B O21 H21C 106(7) . . ?
Eu3 O22 H22B 120(8) . . ?
Eu3 O22 H22C 131(9) . . ?
H22B O22 H22C 109(7) . . ?
Eu4 O23 H23B 133(10) . . ?
Eu4 O23 H23C 111(10) . . ?
H23B O23 H23C 115(8) . . ?
Eu4 O24 H24C 102(10) . . ?
Eu4 O24 H24D 149(10) . . ?
H24C O24 H24D 109(7) . . ?
Eu4 O25 H25A 50(10) . . ?
Eu4 O25 H25B 110(10) . . ?
H25A O25 H25B 104(7) . . ?

loop_
_geom_bond_atom_site_label_1
_geom_bond_atom_site_label_2
_geom_bond_distance
_geom_bond_site_symmetry_2
_geom_bond_publ_flag
Eu1 O7 2.358(7) . ?
Eu1 O9 2.360(6) 1_456 ?
Eu1 O12 2.367(7) 1_566 ?
Eu1 O13 2.381(6) . ?
Eu1 O14 2.427(6) . ?
Eu1 O4 2.449(7) . ?
Eu1 O17 2.486(7) . ?
Eu1 O15 2.532(6) . ?
Eu1 Eu2 3.7643(6) . ?
Eu1 Eu4 3.7961(6) . ?
Eu1 Eu3 3.9665(5) . ?
Eu2 O2 2.314(7) 1_454 ?
Eu2 O5 2.363(7) 1_564 ?
Eu2 O13 2.378(6) . ?
Eu2 O14 2.424(5) . ?
Eu2 O19 2.440(7) . ?
Eu2 O18 2.481(8) . ?
Eu2 O8 2.486(8) . ?
Eu2 O16 2.490(6) . ?
Eu2 Eu3 3.8813(6) . ?
Eu2 Eu4 3.9000(6) . ?
Eu3 O14 2.331(5) . ?
Eu3 O10 2.337(6) 1_456 ?
Eu3 O1 2.355(6) 1_454 ?
Eu3 O16 2.379(6) . ?
Eu3 O15 2.416(5) . ?
Eu3 O20 2.459(7) . ?
Eu3 O22 2.491(7) . ?
Eu3 O21 2.526(7) . ?
Eu3 Eu4 3.8878(6) . ?
Eu3 H20C 2.79(13) . ?
Eu4 O13 2.341(5) . ?
Eu4 O6 2.350(6) 1_564 ?
Eu4 O15 2.365(6) . ?
Eu4 O11 2.387(8) 1_566 ?
Eu4 O16 2.431(6) . ?
Eu4 O23 2.479(7) . ?
Eu4 O24 2.495(7) . ?
Eu4 O25 2.523(9) . ?
Eu4 H24C 2.81(15) . ?
Eu4 H25A 2.07(19) . ?
C1 N1 1.339(15) . ?
C1 C2 1.369(14) . ?
C1 C10 1.439(15) . ?
C2 C5 1.377(14) . ?
C2 H2A 0.9300 . ?
C3 N1 1.369(14) . ?
C3 C4 1.389(15) . ?
C3 C19 1.460(17) . ?
C4 C5 1.407(15) . ?
C4 H4A 0.9300 . ?
C5 C32 1.459(16) . ?
C6 C10 1.382(16) . ?
C6 C7 1.382(19) . ?
C6 H6A 0.9300 . ?
C7 N2 1.319(16) . ?
C7 H7A 0.9300 . ?
C8 N2 1.348(13) . ?
C8 C9 1.398(14) . ?
C8 H8A 0.9300 . ?
C9 C10 1.410(14) . ?
C9 H9A 0.9300 . ?
C11 N2 1.483(14) . ?
C11 C12 1.517(13) . ?
C11 H11A 0.9700 . ?
C11 H11B 0.9700 . ?
C12 C13 1.364(14) . ?
C12 C17 1.386(15) . ?
C13 C14 1.381(13) . ?
C13 H13A 0.9300 . ?
C14 C15 1.369(14) . ?
C14 H14A 0.9300 . ?
C15 C16 1.401(13) . ?
C15 C18 1.489(12) . ?
C16 C17 1.362(14) . ?
C16 H16A 0.9300 . ?
C17 H17A 0.9300 . ?
C18 O1 1.249(11) . ?
C18 O2 1.274(13) . ?
C19 C20 1.380(16) . ?
C19 C23 1.425(15) . ?
C20 C21 1.350(19) . ?
C20 H20A 0.9300 . ?
C21 N3 1.340(17) . ?
C21 H21A 0.9300 . ?
C22 C23 1.326(17) . ?
C22 N3 1.353(15) . ?
C22 H22A 0.9300 . ?
C23 H23A 0.9300 . ?
C24 C25 1.519(15) . ?
C24 N3 1.523(16) . ?
C24 H24A 0.9700 . ?
C24 H24B 0.9700 . ?
C25 C26 1.373(16) . ?
C25 C30 1.382(16) . ?
C26 C27 1.379(15) . ?
C26 H26A 0.9300 . ?
C27 C28 1.408(14) . ?
C27 H27A 0.9300 . ?
C28 C29 1.343(14) . ?
C28 C31 1.530(13) . ?
C29 C30 1.403(15) . ?
C29 H29A 0.9300 . ?
C30 H30A 0.9300 . ?
C31 O3 1.245(12) . ?
C31 O4 1.257(12) . ?
C32 C36 1.383(17) . ?
C32 C33 1.392(16) . ?
C33 C34 1.401(16) . ?
C33 H33A 0.9300 . ?
C34 N4 1.308(15) . ?
C34 H34A 0.9300 . ?
C35 N4 1.307(15) . ?
C35 C36 1.43(2) . ?
C35 H35A 0.9300 . ?
C36 H36A 0.9300 . ?
C37 N4 1.497(14) . ?
C37 C38 1.511(13) . ?
C37 H37A 0.9700 . ?
C37 H37B 0.9700 . ?
C38 C39 1.362(14) . ?
C38 C43 1.393(15) . ?
C39 C40 1.388(13) . ?
C39 H39A 0.9300 . ?
C40 C41 1.351(13) . ?
C40 H40A 0.9300 . ?
C41 C42 1.395(14) . ?
C41 C44 1.501(13) . ?
C42 C43 1.391(16) . ?
C42 H42A 0.9300 . ?
C43 H43A 0.9300 . ?
C44 O6 1.251(11) . ?
C44 O5 1.265(11) . ?
C45 N5 1.350(13) . ?
C45 C46 1.357(13) . ?
C45 C63 1.524(16) . ?
C46 C47 1.376(14) . ?
C46 H46A 0.9300 . ?
C47 C48 1.351(14) . ?
C47 C50 1.482(14) . ?
C48 C49 1.375(14) . ?
C48 H48A 0.9300 . ?
C49 N5 1.379(14) . ?
C49 C76 1.451(14) . ?
C50 C51 1.376(15) . ?
C50 C54 1.392(15) . ?
C51 C52 1.372(15) . ?
C51 H51A 0.9300 . ?
C52 N7 1.326(16) . ?
C52 H52A 0.9300 . ?
C53 N7 1.312(18) . ?
C53 C54 1.384(18) . ?
C53 H53A 0.9300 . ?
C54 H54A 0.9300 . ?
C55 N7 1.460(14) . ?
C55 C56 1.531(13) . ?
C55 H55A 0.9700 . ?
C55 H55B 0.9700 . ?
C56 C61 1.355(14) . ?
C56 C57 1.371(15) . ?
C57 C58 1.373(14) . ?
C57 H57A 0.9300 . ?
C58 C59 1.374(13) . ?
C58 H58A 0.9300 . ?
C59 C60 1.361(13) . ?
C59 C62 1.514(12) . ?
C60 C61 1.399(13) . ?
C60 H60A 0.9300 . ?
C61 H61A 0.9300 . ?
C62 O9 1.258(11) . ?
C62 O10 1.264(11) . ?
C63 C67 1.324(17) . ?
C63 C64 1.355(18) . ?
C64 C65 1.389(19) . ?
C64 H64A 0.9300 . ?
C65 N6 1.33(2) . ?
C65 H65A 0.9300 . ?
C66 N6 1.30(2) . ?
C66 C67 1.41(2) . ?
C66 H66A 0.9300 . ?
C67 H67A 0.9300 . ?
C68 N6 1.478(17) . ?
C68 C69 1.515(16) . ?
C68 H68A 0.9700 . ?
C68 H68B 0.9700 . ?
C69 C74 1.345(19) . ?
C69 C70 1.372(18) . ?
C70 C71 1.403(18) . ?
C70 H70A 0.9300 . ?
C71 C72 1.390(17) . ?
C71 H71A 0.9300 . ?
C72 C73 1.362(16) . ?
C72 C75 1.490(15) . ?
C73 C74 1.404(17) . ?
C73 H73A 0.9300 . ?
C74 H74A 0.9300 . ?
C75 O7 1.268(14) . ?
C75 O8 1.297(15) . ?
C76 C80 1.368(14) . ?
C76 C77 1.426(14) . ?
C77 C78 1.398(14) . ?
C77 H77A 0.9300 . ?
C78 N8 1.327(14) . ?
C78 H78A 0.9300 . ?
C79 N8 1.340(15) . ?
C79 C80 1.395(17) . ?
C79 H79A 0.9300 . ?
C80 H80A 0.9300 . ?
C81 N8 1.470(13) . ?
C81 C82 1.507(13) . ?
C81 H81A 0.9700 . ?
C81 H81B 0.9700 . ?
C82 C87 1.350(15) . ?
C82 C83 1.402(15) . ?
C83 C84 1.383(14) . ?
C83 H83A 0.9300 . ?
C84 C85 1.392(15) . ?
C84 H84A 0.9300 . ?
C85 C86 1.384(16) . ?
C85 C88 1.509(13) . ?
C86 C87 1.369(15) . ?
C86 H86A 0.9300 . ?
C87 H87A 0.9300 . ?
C88 O11 1.241(14) . ?
C88 O12 1.265(14) . ?
O1 Eu3 2.355(6) 1_656 ?
O2 Eu2 2.314(7) 1_656 ?
O5 Eu2 2.363(7) 1_546 ?
O6 Eu4 2.350(6) 1_546 ?
O9 Eu1 2.360(6) 1_654 ?
O10 Eu3 2.337(6) 1_654 ?
O11 Eu4 2.387(8) 1_544 ?
O12 Eu1 2.367(7) 1_544 ?
O13 H13B 0.8200 . ?
O14 H14B 0.8200 . ?
O15 H15B 0.8200 . ?
O16 H16B 0.8200 . ?
O17 H17B 0.86(3) . ?
O17 H17C 0.87(3) . ?
O18 H18A 0.88(3) . ?
O18 H18B 0.89(3) . ?
O19 H19A 0.88(3) . ?
O19 H19B 0.86(3) . ?
O20 H20B 0.84(3) . ?
O20 H20C 0.86(3) . ?
O21 H21B 0.87(3) . ?
O21 H21C 0.86(3) . ?
O22 H22B 0.88(3) . ?
O22 H22C 0.86(3) . ?
O23 H23B 0.84(3) . ?
O23 H23C 0.85(3) . ?
O24 H24C 0.87(3) . ?
O24 H24D 0.86(3) . ?
O25 H25A 0.87(3) . ?
O25 H25B 0.86(3) . ?

loop_
_geom_hbond_atom_site_label_D
_geom_hbond_atom_site_label_H
_geom_hbond_atom_site_label_A
_geom_hbond_distance_DH
_geom_hbond_distance_HA
_geom_hbond_distance_DA
_geom_hbond_angle_DHA
_geom_hbond_site_symmetry_A
O19 H19B O3 0.86(3) 1.95(6) 2.771(12) 158(13) .
O21 H21B O3 0.87(3) 1.99(5) 2.826(11) 161(12) 1_455
O13 H13B O3 0.82 1.90 2.700(8) 165.1 .

loop_
_geom_torsion_atom_site_label_1
_geom_torsion_atom_site_label_2
_geom_torsion_atom_site_label_3
_geom_torsion_atom_site_label_4
_geom_torsion
_geom_torsion_site_symmetry_1
_geom_torsion_site_symmetry_2
_geom_torsion_site_symmetry_3
_geom_torsion_site_symmetry_4
_geom_torsion_publ_flag
N1 C1 C2 C5 0.9(15) . . . . ?
C10 C1 C2 C5 -179.3(9) . . . . ?
N1 C3 C4 C5 -6.9(14) . . . . ?
C19 C3 C4 C5 179.0(9) . . . . ?
C1 C2 C5 C4 -4.8(14) . . . . ?
C1 C2 C5 C32 178.3(9) . . . . ?
C3 C4 C5 C2 7.7(14) . . . . ?
C3 C4 C5 C32 -175.4(9) . . . . ?
C10 C6 C7 N2 -3(2) . . . . ?
N2 C8 C9 C10 -2.1(15) . . . . ?
C7 C6 C10 C9 0.2(18) . . . . ?
C7 C6 C10 C1 -175.4(12) . . . . ?
C8 C9 C10 C6 2.5(15) . . . . ?
C8 C9 C10 C1 178.2(10) . . . . ?
N1 C1 C10 C6 152.8(11) . . . . ?
C2 C1 C10 C6 -27.0(16) . . . . ?
N1 C1 C10 C9 -22.5(15) . . . . ?
C2 C1 C10 C9 157.7(10) . . . . ?
N2 C11 C12 C13 -123.1(11) . . . . ?
N2 C11 C12 C17 61.9(15) . . . . ?
C17 C12 C13 C14 1.0(16) . . . . ?
C11 C12 C13 C14 -174.0(10) . . . . ?
C12 C13 C14 C15 0.0(15) . . . . ?
C13 C14 C15 C16 -1.5(15) . . . . ?
C13 C14 C15 C18 178.0(9) . . . . ?
C14 C15 C16 C17 2.0(16) . . . . ?
C18 C15 C16 C17 -177.6(10) . . . . ?
C15 C16 C17 C12 -1.0(18) . . . . ?
C13 C12 C17 C16 -0.6(17) . . . . ?
C11 C12 C17 C16 174.4(11) . . . . ?
C14 C15 C18 O1 -11.4(15) . . . . ?
C16 C15 C18 O1 168.1(10) . . . . ?
C14 C15 C18 O2 177.1(10) . . . . ?
C16 C15 C18 O2 -3.4(15) . . . . ?
N1 C3 C19 C20 37.2(15) . . . . ?
C4 C3 C19 C20 -148.6(10) . . . . ?
N1 C3 C19 C23 -141.9(11) . . . . ?
C4 C3 C19 C23 32.2(15) . . . . ?
C23 C19 C20 C21 3.5(17) . . . . ?
C3 C19 C20 C21 -175.7(11) . . . . ?
C19 C20 C21 N3 -1.2(19) . . . . ?
N3 C22 C23 C19 -0.9(19) . . . . ?
C20 C19 C23 C22 -2.4(17) . . . . ?
C3 C19 C23 C22 176.8(11) . . . . ?
N3 C24 C25 C26 125.7(12) . . . . ?
N3 C24 C25 C30 -50.8(16) . . . . ?
C30 C25 C26 C27 -1.6(18) . . . . ?
C24 C25 C26 C27 -178.2(11) . . . . ?
C25 C26 C27 C28 1.6(17) . . . . ?
C26 C27 C28 C29 -1.9(16) . . . . ?
C26 C27 C28 C31 175.8(10) . . . . ?
C27 C28 C29 C30 2.2(16) . . . . ?
C31 C28 C29 C30 -175.6(10) . . . . ?
C26 C25 C30 C29 1.9(18) . . . . ?
C24 C25 C30 C29 178.4(11) . . . . ?
C28 C29 C30 C25 -2.2(18) . . . . ?
C29 C28 C31 O3 -178.1(10) . . . . ?
C27 C28 C31 O3 4.2(14) . . . . ?
C29 C28 C31 O4 2.6(14) . . . . ?
C27 C28 C31 O4 -175.2(9) . . . . ?
C2 C5 C32 C36 -10.3(16) . . . . ?
C4 C5 C32 C36 172.9(11) . . . . ?
C2 C5 C32 C33 170.1(10) . . . . ?
C4 C5 C32 C33 -6.7(16) . . . . ?
C36 C32 C33 C34 3.2(17) . . . . ?
C5 C32 C33 C34 -177.2(10) . . . . ?
C32 C33 C34 N4 -2.1(17) . . . . ?
C33 C32 C36 C35 -1.2(19) . . . . ?
C5 C32 C36 C35 179.2(12) . . . . ?
N4 C35 C36 C32 -2(2) . . . . ?
N4 C37 C38 C39 79.2(13) . . . . ?
N4 C37 C38 C43 -101.9(12) . . . . ?
C43 C38 C39 C40 -0.7(16) . . . . ?
C37 C38 C39 C40 178.2(9) . . . . ?
C38 C39 C40 C41 0.6(15) . . . . ?
C39 C40 C41 C42 1.2(15) . . . . ?
C39 C40 C41 C44 -175.0(9) . . . . ?
C40 C41 C42 C43 -2.9(17) . . . . ?
C44 C41 C42 C43 173.4(10) . . . . ?
C41 C42 C43 C38 2.9(19) . . . . ?
C39 C38 C43 C42 -1.1(17) . . . . ?
C37 C38 C43 C42 180.0(11) . . . . ?
C40 C41 C44 O6 -161.6(9) . . . . ?
C42 C41 C44 O6 22.2(13) . . . . ?
C40 C41 C44 O5 18.6(13) . . . . ?
C42 C41 C44 O5 -157.6(10) . . . . ?
N5 C45 C46 C47 1.2(15) . . . . ?
C63 C45 C46 C47 -176.3(9) . . . . ?
C45 C46 C47 C48 -4.3(15) . . . . ?
C45 C46 C47 C50 171.4(9) . . . . ?
C46 C47 C48 C49 4.0(15) . . . . ?
C50 C47 C48 C49 -171.6(9) . . . . ?
C47 C48 C49 N5 -0.6(15) . . . . ?
C47 C48 C49 C76 179.4(9) . . . . ?
C48 C47 C50 C51 170.8(10) . . . . ?
C46 C47 C50 C51 -4.8(15) . . . . ?
C48 C47 C50 C54 -9.2(15) . . . . ?
C46 C47 C50 C54 175.2(11) . . . . ?
C54 C50 C51 C52 4.2(17) . . . . ?
C47 C50 C51 C52 -175.8(10) . . . . ?
C50 C51 C52 N7 -1.2(18) . . . . ?
N7 C53 C54 C50 2.0(19) . . . . ?
C51 C50 C54 C53 -4.6(17) . . . . ?
C47 C50 C54 C53 175.4(11) . . . . ?
N7 C55 C56 C61 144.2(11) . . . . ?
N7 C55 C56 C57 -42.0(18) . . . . ?
C61 C56 C57 C58 -2.1(19) . . . . ?
C55 C56 C57 C58 -175.8(12) . . . . ?
C56 C57 C58 C59 2.5(19) . . . . ?
C57 C58 C59 C60 -0.8(16) . . . . ?
C57 C58 C59 C62 -178.9(10) . . . . ?
C58 C59 C60 C61 -1.2(14) . . . . ?
C62 C59 C60 C61 176.9(8) . . . . ?
C57 C56 C61 C60 0.0(16) . . . . ?
C55 C56 C61 C60 173.8(10) . . . . ?
C59 C60 C61 C56 1.6(14) . . . . ?
C60 C59 C62 O9 -159.8(9) . . . . ?
C58 C59 C62 O9 18.4(13) . . . . ?
C60 C59 C62 O10 17.3(12) . . . . ?
C58 C59 C62 O10 -164.6(9) . . . . ?
N5 C45 C63 C67 141.7(13) . . . . ?
C46 C45 C63 C67 -40.8(16) . . . . ?
N5 C45 C63 C64 -41.0(16) . . . . ?
C46 C45 C63 C64 136.5(11) . . . . ?
C67 C63 C64 C65 7(2) . . . . ?
C45 C63 C64 C65 -170.6(12) . . . . ?
C63 C64 C65 N6 -2(2) . . . . ?
C64 C63 C67 C66 -4(2) . . . . ?
C45 C63 C67 C66 172.9(13) . . . . ?
N6 C66 C67 C63 -3(3) . . . . ?
N6 C68 C69 C74 39(2) . . . . ?
N6 C68 C69 C70 -148.7(16) . . . . ?
C74 C69 C70 C71 -8(3) . . . . ?
C68 C69 C70 C71 179.2(16) . . . . ?
C69 C70 C71 C72 5(3) . . . . ?
C70 C71 C72 C73 0(2) . . . . ?
C70 C71 C72 C75 -179.2(15) . . . . ?
C71 C72 C73 C74 -2(2) . . . . ?
C75 C72 C73 C74 177.5(14) . . . . ?
C70 C69 C74 C73 7(3) . . . . ?
C68 C69 C74 C73 179.1(15) . . . . ?
C72 C73 C74 C69 -1(3) . . . . ?
C73 C72 C75 O7 157.4(12) . . . . ?
C71 C72 C75 O7 -22.9(17) . . . . ?
C73 C72 C75 O8 -16.6(17) . . . . ?
C71 C72 C75 O8 163.1(12) . . . . ?
C48 C49 C76 C80 34.8(15) . . . . ?
N5 C49 C76 C80 -145.3(11) . . . . ?
C48 C49 C76 C77 -145.8(10) . . . . ?
N5 C49 C76 C77 34.1(14) . . . . ?
C80 C76 C77 C78 -1.3(15) . . . . ?
C49 C76 C77 C78 179.3(9) . . . . ?
C76 C77 C78 N8 1.3(16) . . . . ?
C77 C76 C80 C79 -0.3(18) . . . . ?
C49 C76 C80 C79 179.1(12) . . . . ?
N8 C79 C80 C76 2(2) . . . . ?
N8 C81 C82 C87 87.9(13) . . . . ?
N8 C81 C82 C83 -93.0(12) . . . . ?
C87 C82 C83 C84 2.3(16) . . . . ?
C81 C82 C83 C84 -176.8(10) . . . . ?
C82 C83 C84 C85 -1.9(16) . . . . ?
C83 C84 C85 C86 -0.4(16) . . . . ?
C83 C84 C85 C88 172.7(10) . . . . ?
C84 C85 C86 C87 2.2(17) . . . . ?
C88 C85 C86 C87 -170.9(10) . . . . ?
C83 C82 C87 C86 -0.4(17) . . . . ?
C81 C82 C87 C86 178.7(10) . . . . ?
C85 C86 C87 C82 -1.8(18) . . . . ?
C86 C85 C88 O11 -19.6(15) . . . . ?
C84 C85 C88 O11 167.4(11) . . . . ?
C86 C85 C88 O12 158.8(10) . . . . ?
C84 C85 C88 O12 -14.3(14) . . . . ?
C2 C1 N1 C3 0.2(15) . . . . ?
C10 C1 N1 C3 -179.6(9) . . . . ?
C4 C3 N1 C1 2.9(15) . . . . ?
C19 C3 N1 C1 177.0(9) . . . . ?
C6 C7 N2 C8 4(2) . . . . ?
C6 C7 N2 C11 -179.3(12) . . . . ?
C9 C8 N2 C7 -1.2(16) . . . . ?
C9 C8 N2 C11 -178.0(9) . . . . ?
C12 C11 N2 C7 72.0(14) . . . . ?
C12 C11 N2 C8 -111.1(11) . . . . ?
C20 C21 N3 C22 -2.2(17) . . . . ?
C20 C21 N3 C24 175.0(11) . . . . ?
C23 C22 N3 C21 3.3(17) . . . . ?
C23 C22 N3 C24 -173.8(11) . . . . ?
C25 C24 N3 C21 -72.0(14) . . . . ?
C25 C24 N3 C22 105.1(12) . . . . ?
C36 C35 N4 C34 3(2) . . . . ?
C36 C35 N4 C37 -177.0(12) . . . . ?
C33 C34 N4 C35 -1.3(18) . . . . ?
C33 C34 N4 C37 179.1(10) . . . . ?
C38 C37 N4 C35 70.9(14) . . . . ?
C38 C37 N4 C34 -109.5(12) . . . . ?
C46 C45 N5 C49 2.1(15) . . . . ?
C63 C45 N5 C49 179.5(10) . . . . ?
C48 C49 N5 C45 -2.5(15) . . . . ?
C76 C49 N5 C45 177.6(9) . . . . ?
C67 C66 N6 C65 7(2) . . . . ?
C67 C66 N6 C68 -166.8(15) . . . . ?
C64 C65 N6 C66 -5(2) . . . . ?
C64 C65 N6 C68 169.6(13) . . . . ?
C69 C68 N6 C66 50(2) . . . . ?
C69 C68 N6 C65 -124.1(14) . . . . ?
C54 C53 N7 C52 1.3(18) . . . . ?
C54 C53 N7 C55 -178.7(11) . . . . ?
C51 C52 N7 C53 -1.7(17) . . . . ?
C51 C52 N7 C55 178.3(10) . . . . ?
C56 C55 N7 C53 -63.3(15) . . . . ?
C56 C55 N7 C52 116.7(12) . . . . ?
C77 C78 N8 C79 0.5(16) . . . . ?
C77 C78 N8 C81 -177.9(9) . . . . ?
C80 C79 N8 C78 -2.1(19) . . . . ?
C80 C79 N8 C81 176.3(11) . . . . ?
C82 C81 N8 C78 103.8(12) . . . . ?
C82 C81 N8 C79 -74.6(13) . . . . ?
O2 C18 O1 Eu3 3.0(18) . . . 1_656 ?
C15 C18 O1 Eu3 -167.8(7) . . . 1_656 ?
O1 C18 O2 Eu2 36.1(18) . . . 1_656 ?
C15 C18 O2 Eu2 -152.8(8) . . . 1_656 ?
O3 C31 O4 Eu1 19.3(18) . . . . ?
C28 C31 O4 Eu1 -161.4(7) . . . . ?
O6 C44 O5 Eu2 -29.7(15) . . . 1_546 ?
C41 C44 O5 Eu2 150.2(7) . . . 1_546 ?
O5 C44 O6 Eu4 9.6(15) . . . 1_546 ?
C41 C44 O6 Eu4 -170.2(7) . . . 1_546 ?
O8 C75 O7 Eu1 -30(2) . . . . ?
C72 C75 O7 Eu1 156.4(8) . . . . ?
O7 C75 O8 Eu2 41.1(16) . . . . ?
C72 C75 O8 Eu2 -145.9(8) . . . . ?
O10 C62 O9 Eu1 -7.6(16) . . . 1_654 ?
C59 C62 O9 Eu1 169.2(7) . . . 1_654 ?
O9 C62 O10 Eu3 -7.3(16) . . . 1_654 ?
C59 C62 O10 Eu3 176.0(6) . . . 1_654 ?
O12 C88 O11 Eu4 25.8(17) . . . 1_544 ?
C85 C88 O11 Eu4 -156.0(8) . . . 1_544 ?
O11 C88 O12 Eu1 29.5(15) . . . 1_544 ?
C85 C88 O12 Eu1 -148.8(7) . . . 1_544 ?
